data_1569249
loop_
_publ_author_name
'Shiels, Dominic'
'Pascual-Borr&#xe0;s, Magda'
'Waddell, Paul G.'
'Wills, Corinne'
'Poblet, Josep-Maria'
'Errington, R. John'

_publ_section_title
;
 A thirty-year old mystery solved: identification of a new heptatungstate
 from non-aqueous solutions.
;
_journal_issue 51
_journal_name_full 'Chemical communications (Cambridge, England)'
_journal_page_first 7919
_journal_page_last 7922
_journal_paper_doi 10.1039/d3cc02061d
_journal_volume 59
_journal_year 2023
_chemical_formula_moiety 'O24 W7, 2(O9.5 W3), 7(C16 H36 N), 3(C2 H3 N)'
_chemical_formula_sum 'C118 H261 N10 O43 W13'
_chemical_formula_weight 4898.40
_space_group_crystal_system monoclinic
_space_group_IT_number 14
_space_group_name_Hall '-P 2ybc'
_space_group_name_H-M_alt 'P 1 21/c 1'
_atom_sites_solution_hydrogens geom
_atom_sites_solution_primary dual
_audit_creation_date 2021-12-09
_audit_creation_method
;
Olex2 1.3
(compiled 2020.12.01 svn.r5f60950 for OlexSys, GUI svn.r6408)
;
_audit_update_record
;
2023-04-27 deposited with the CCDC.	2023-05-31 downloaded from the CCDC.
;
_cell_angle_alpha 90
_cell_angle_beta 90.691(2)
_cell_angle_gamma 90
_cell_formula_units_Z 4
_cell_length_a 32.1867(8)
_cell_length_b 17.5143(4)
_cell_length_c 28.2674(7)
_cell_measurement_reflns_used 29575
_cell_measurement_temperature 150.0(2)
_cell_measurement_theta_max 28.2900
_cell_measurement_theta_min 3.5020
_cell_volume 15934.0(7)
_computing_cell_refinement 'CrysAlisPro 1.171.41.111a (Rigaku OD, 2021)'
_computing_data_collection 'CrysAlisPro 1.171.41.111a (Rigaku OD, 2021)'
_computing_data_reduction 'CrysAlisPro 1.171.41.111a (Rigaku OD, 2021)'
_computing_molecular_graphics 'Olex2 1.3 (Dolomanov et al., 2009)'
_computing_publication_material 'Olex2 1.3 (Dolomanov et al., 2009)'
_computing_structure_refinement 'XL  (Sheldrick, 2008)'
_computing_structure_solution 'SHELXT 2014/5 (Sheldrick, 2014)'
_diffrn_ambient_temperature 150.0(2)
_diffrn_detector 'CCD plate'
_diffrn_detector_area_resol_mean 10.3968
_diffrn_detector_type Atlas
_diffrn_measured_fraction_theta_full 0.997
_diffrn_measured_fraction_theta_max 0.867
_diffrn_measurement_details
;
List of Runs (angles in degrees, time in seconds):

  # Type    Start    End  Width  t~exp~   \w     \q     \k     \f   Frames
#--------------------------------------------------------------------------
  1  \w     -4.00  22.00   1.00   40.00    --    9.10  50.00-102.00   26
  2  \w    -38.00 -13.00   1.00   40.00    --    9.10 -50.00 111.00   25
  3  \w    -18.00  71.00   1.00   40.00    --   -8.08  19.00-180.00   89
  4  \w    -19.00  82.00   1.00   40.00    --    9.10  57.00 -60.00  101
  5  \w    -23.00  38.00   1.00   40.00    --    9.10  77.00-180.00   61
  6  \w     12.00  37.00   1.00   40.00    --    9.10 -99.00   0.00   25
;
_diffrn_measurement_device 'four-circle diffractometer'
_diffrn_measurement_device_type 'Xcalibur, Atlas, Gemini ultra'
_diffrn_measurement_method '\w scans'
_diffrn_orient_matrix_type 'CrysAlisPro convention (1999,Acta A55,543-557)'
_diffrn_orient_matrix_UB_11 -0.0062293000
_diffrn_orient_matrix_UB_12 -0.0246820000
_diffrn_orient_matrix_UB_13 -0.0186807000
_diffrn_orient_matrix_UB_21 0.0208441000
_diffrn_orient_matrix_UB_22 -0.0019684000
_diffrn_orient_matrix_UB_23 -0.0077751000
_diffrn_orient_matrix_UB_31 0.0035237000
_diffrn_orient_matrix_UB_32 -0.0320434000
_diffrn_orient_matrix_UB_33 0.0148411000
_diffrn_radiation_monochromator graphite
_diffrn_radiation_probe x-ray
_diffrn_radiation_type 'Mo K\a'
_diffrn_radiation_wavelength 0.71073
_diffrn_reflns_av_R_equivalents 0.0812
_diffrn_reflns_av_unetI/netI 0.0967
_diffrn_reflns_Laue_measured_fraction_full 0.997
_diffrn_reflns_Laue_measured_fraction_max 0.867
_diffrn_reflns_limit_h_max 43
_diffrn_reflns_limit_h_min -43
_diffrn_reflns_limit_k_max 22
_diffrn_reflns_limit_k_min -21
_diffrn_reflns_limit_l_max 38
_diffrn_reflns_limit_l_min -34
_diffrn_reflns_number 139244
_diffrn_reflns_point_group_measured_fraction_full 0.997
_diffrn_reflns_point_group_measured_fraction_max 0.867
_diffrn_reflns_theta_full 25.242
_diffrn_reflns_theta_max 28.930
_diffrn_reflns_theta_min 3.341
_diffrn_source 'fine-focus sealed X-ray tube'
_diffrn_source_type 'Enhance (Mo) X-ray Source'
_exptl_absorpt_coefficient_mu 9.412
_exptl_absorpt_correction_T_max 0.647
_exptl_absorpt_correction_T_min 0.192
_exptl_absorpt_correction_type analytical
_exptl_absorpt_process_details
;
CrysAlisPro 1.171.41.111a (Rigaku Oxford Diffraction, 2021)
Analytical numeric absorption correction using a multifaceted crystal
model based on expressions derived by R.C. Clark & J.S. Reid.
(Clark, R. C. & Reid, J. S. (1995). Acta Cryst. A51, 887-897)
Empirical absorption correction using spherical harmonics,
implemented in SCALE3 ABSPACK scaling algorithm.
;
_exptl_crystal_colour colourless
_exptl_crystal_colour_primary colourless
_exptl_crystal_density_diffrn 2.042
_exptl_crystal_description plate
_exptl_crystal_F_000 9380
_exptl_crystal_size_max 0.39
_exptl_crystal_size_mid 0.14
_exptl_crystal_size_min 0.05
_refine_diff_density_max 1.779
_refine_diff_density_min -2.609
_refine_diff_density_rms 0.259
_refine_ls_extinction_method none
_refine_ls_goodness_of_fit_ref 1.069
_refine_ls_hydrogen_treatment constr
_refine_ls_matrix_type full
_refine_ls_number_parameters 1849
_refine_ls_number_reflns 36504
_refine_ls_number_restraints 2138
_refine_ls_restrained_S_all 1.058
_refine_ls_R_factor_all 0.1213
_refine_ls_R_factor_gt 0.0514
_refine_ls_shift/su_max 0.000
_refine_ls_shift/su_mean 0.000
_refine_ls_structure_factor_coef Fsqd
_refine_ls_weighting_details 'w=1/[\s^2^(Fo^2^)+(0.0223P)^2^+134.1454P] where P=(Fo^2^+2Fc^2^)/3'
_refine_ls_weighting_scheme calc
_refine_ls_wR_factor_gt 0.0869
_refine_ls_wR_factor_ref 0.1119
_reflns_Friedel_coverage 0.000
_reflns_number_gt 21681
_reflns_number_total 36504
_reflns_threshold_expression 'I > 2\s(I)'
_cod_data_source_file d3cc02061d2.cif
_cod_data_source_block rje210047_fa
_cod_depositor_comments 'Adding full bibliography for 1569248--1569249.cif.'
_cod_database_code 1569249
_shelx_shelxl_version_number 2018/3
_chemical_oxdiff_formula 'C96 H218 N6 W12 O40'
_shelx_space_group_comment
;
The symmetry employed for this shelxl refinement is uniquely defined
by the following loop, which should always be used as a source of
symmetry information in preference to the above space-group names.
They are only intended as comments.
;
_shelx_estimated_absorpt_t_max 0.650
_shelx_estimated_absorpt_t_min 0.120
_reflns_odcompleteness_completeness 99.69
_reflns_odcompleteness_iscentric 1
_reflns_odcompleteness_theta 25.30
_olex2_refinement_description
;
1. Fixed Uiso
 At 1.2 times of:
  All C(H,H) groups, All C(H,H,H,H) groups
 At 1.5 times of:
  All C(H,H,H) groups
2. Restrained distances
 N10A-C117 = N10B-C118
 1.1 with sigma of 0.02
 C119-C118
 1.48 with sigma of 0.02
 C117-C118 = C119-C118
 1.48 with sigma of 0.02
 C70A-C69 \\sim C70B-C69
 with sigma of 0.02
 C95A-C96A \\sim C95B-C96B
 with sigma of 0.02
 W13A-O43 \\sim W13B-O43
 with sigma of 0.02
 C93-C95A \\sim C93-C95B
 with sigma of 0.04
 C72A-C71A \\sim C72B-C71B
 with sigma of 0.02
 C94A-C96A \\sim C94B-C96B
 with sigma of 0.04
 N10A-C117 \\sim N10B-C118
 with sigma of 0.02
 C93-C94A \\sim C93-C94B
 with sigma of 0.02
 C71A-C70A \\sim C71B-C70B
 with sigma of 0.02
 C94A-C95A \\sim C94B-C95B
 with sigma of 0.02
 W13A-O41A \\sim W13B-O41B
 with sigma of 0.02
 W13A-O37A \\sim W13B-O37B
 with sigma of 0.02
 O43-O39A \\sim O43-O39B
 with sigma of 0.04
 O41A-O40A \\sim O41B-O40B
 with sigma of 0.04
 O37A-O40A \\sim O37B-O40B
 with sigma of 0.04
 O37A-O38A \\sim O37B-O38B
 with sigma of 0.04
 W11A-O43 \\sim W11B-O43
 with sigma of 0.02
 O41A-O43 \\sim O41B-O43
 with sigma of 0.04
 W11A-O35A \\sim W11B-O35B
 with sigma of 0.02
 O42A-O44A \\sim O42B-O44B
 with sigma of 0.04
 C60A-C59A \\sim C60B-C59B
 with sigma of 0.02
 W12A-O36A \\sim W12B-O36B
 with sigma of 0.02
 O38A-O43 \\sim O38B-O43
 with sigma of 0.04
 W11A-O36A \\sim W11B-O36B
 with sigma of 0.02
 C58-C59A \\sim C58-C59B
 with sigma of 0.02
 O43-O40A \\sim O43-O40B
 with sigma of 0.04
 W11A-O37A \\sim W11B-O37B
 with sigma of 0.02
 O36A-O44A \\sim O36B-O44B
 with sigma of 0.04
 O36A-O39A \\sim O36B-O39B
 with sigma of 0.04
 W13A-O40A \\sim W13B-O40B
 with sigma of 0.02
 O36A-O35A \\sim O36B-O35B
 with sigma of 0.04
 W12A-O43 \\sim W12B-O43
 with sigma of 0.02
 W12A-O44A \\sim W12B-O44B
 with sigma of 0.02
 O37A-O41A \\sim O37B-O41B
 with sigma of 0.04
 W12A-O39A \\sim W12B-O39B
 with sigma of 0.02
 O37A-O43 \\sim O37B-O43
 with sigma of 0.04
 O37A-O35A \\sim O37B-O35B
 with sigma of 0.04
 O41A-O42A \\sim O41B-O42B
 with sigma of 0.04
 O41A-O44A \\sim O41B-O44B
 with sigma of 0.04
 O41A-O39A \\sim O41B-O39B
 with sigma of 0.04
 W11A-O38A \\sim W11B-O38B
 with sigma of 0.02
 O42A-O43 \\sim O42B-O43
 with sigma of 0.04
 W13A-W11A \\sim W13B-W11B
 with sigma of 0.04
 O42A-O39A \\sim O42B-O39B
 with sigma of 0.04
 W13A-W12A \\sim W13B-W12B
 with sigma of 0.04
 O38A-O35A \\sim O38B-O35B
 with sigma of 0.04
 O43-O44A \\sim O43-O44B
 with sigma of 0.04
 W11A-W12A \\sim W11B-W12B
 with sigma of 0.04
 O43-O35A \\sim O43-O35B
 with sigma of 0.04
 O44A-O39A \\sim O44B-O39B
 with sigma of 0.04
 O36A-O37A \\sim O36B-O37B
 with sigma of 0.04
 W12A-O41A \\sim W12B-O41B
 with sigma of 0.02
 O36A-O41A \\sim O36B-O41B
 with sigma of 0.04
 O36A-O42A \\sim O36B-O42B
 with sigma of 0.04
 W12A-O42A \\sim W12B-O42B
 with sigma of 0.02
 O36A-O38A \\sim O36B-O38B
 with sigma of 0.04
 O36A-O43 \\sim O36B-O43
 with sigma of 0.04
3. Uiso/Uaniso restraints and constraints
O43 \\sim W11A \\sim W12A \\sim W13A \\sim O35A \\sim O36A \\sim O37A \\sim
O38A \\sim O39A \\sim O40A \\sim O41A \\sim O42A \\sim O44A \\sim W11B \\sim
W12B \\sim W13B \\sim O35B \\sim O36B \\sim O37B \\sim O38B \\sim O39B \\sim
O40B \\sim O41B \\sim O42B \\sim O44B: within 2A with sigma of 0.01 and sigma
for terminal atoms of 0.02 within 2A
C70A \\sim C71A \\sim C72A \\sim C70B \\sim C71B \\sim C72B: within 2A with
sigma of 0.04 and sigma for terminal atoms of 0.08 within 2A
C94A \\sim C95A \\sim C96A \\sim C94B \\sim C95B \\sim C96B: within 2A with
sigma of 0.04 and sigma for terminal atoms of 0.08 within 2A
Uanis(N10A) = Uanis(C117) = Uanis(N10B) = Uanis(C118) = Uanis(C119)
Uanis(C59A) = Uanis(C59B)
Uanis(C60B) = Uanis(C60A)
4. Rigid body (RIGU) restrains
 All non-hydrogen atoms
 with sigma for 1-2 distances of 0.004 and sigma for 1-3 distances of 0.004
5. Others
 Fixed Sof: H58A(0.55198) H58B(0.55198) H58C(0.44802) H58D(0.44802)
 H69A(0.56575) H69B(0.56575) H69C(0.43425) H69D(0.43425) H93A(0.5723)
 H93B(0.5723) H93C(0.4277) H93D(0.4277) H11J(0.53587) H11K(0.53587)
 H11L(0.53587) W11A(0.61737) W12A(0.61737) W13A(0.61737) O35A(0.61737)
 O36A(0.61737) O37A(0.61737) O38A(0.61737) O39A(0.61737) O40A(0.61737)
 O41A(0.61737) O42A(0.61737) O44A(0.61737) N10A(0.53587) C59A(0.55198)
 H59A(0.55198) H59B(0.55198) C60A(0.55198) H60A(0.55198) H60B(0.55198)
 H60C(0.55198) C70A(0.56575) H70A(0.56575) H70B(0.56575) C71A(0.56575)
 H71A(0.56575) H71B(0.56575) C72A(0.56575) H72A(0.56575) H72B(0.56575)
 H72C(0.56575) C94A(0.5723) H94A(0.5723) H94B(0.5723) C95A(0.5723) H95A(0.5723)
 H95B(0.5723) C96A(0.5723) H96A(0.5723) H96B(0.5723) H96C(0.5723) C117(0.53587)
 W11B(0.38263) W12B(0.38263) W13B(0.38263) O35B(0.38263) O36B(0.38263)
 O37B(0.38263) O38B(0.38263) O39B(0.38263) O40B(0.38263) O41B(0.38263)
 O42B(0.38263) O44B(0.38263) N10B(0.46413) C59B(0.44802) H59C(0.44802)
 H59D(0.44802) C60B(0.44802) H60D(0.44802) H60E(0.44802) H60F(0.44802)
 C70B(0.43425) H70C(0.43425) H70D(0.43425) C71B(0.43425) H71C(0.43425)
 H71D(0.43425) C72B(0.43425) H72D(0.43425) H72E(0.43425) H72F(0.43425)
 C94B(0.4277) H94C(0.4277) H94D(0.4277) C95B(0.4277) H95C(0.4277) H95D(0.4277)
 C96B(0.4277) H96D(0.4277) H96E(0.4277) H96F(0.4277) C119(0.46413)
 H11M(0.46413) H11N(0.46413) H11O(0.46413)
6.a Secondary CH2 refined with riding coordinates:
 C1(H1A,H1B), C2(H2A,H2B), C3(H3A,H3B), C5(H5A,H5B), C6(H6A,H6B), C7(H7A,H7B),
 C9(H9A,H9B), C10(H10A,H10B), C11(H11A,H11B), C13(H13A,H13B), C14(H14A,H14B),
 C15(H15A,H15B), C17(H17A,H17B), C18(H18A,H18B), C19(H19A,H19B), C21(H21A,H21B),
  C22(H22A,H22B), C23(H23A,H23B), C25(H25A,H25B), C26(H26A,H26B), C27(H27A,
 H27B), C29(H29A,H29B), C30(H30A,H30B), C31(H31A,H31B), C33(H33A,H33B),
 C34(H34A,H34B), C35(H35A,H35B), C37(H37A,H37B), C38(H38A,H38B), C39(H39A,H39B),
  C41(H41A,H41B), C42(H42A,H42B), C43(H43A,H43B), C45(H45A,H45B), C46(H46A,
 H46B), C47(H47A,H47B), C49(H49A,H49B), C50(H50A,H50B), C51(H51A,H51B),
 C53(H53A,H53B), C54(H54A,H54B), C55(H55A,H55B), C57(H57A,H57B), C58(H58A,H58B),
  C58(H58C,H58D), C61(H61A,H61B), C62(H62A,H62B), C63(H63A,H63B), C65(H65A,
 H65B), C66(H66A,H66B), C67(H67A,H67B), C69(H69A,H69B), C69(H69C,H69D),
 C73(H73A,H73B), C74(H74A,H74B), C75(H75A,H75B), C77(H77A,H77B), C78(H78A,H78B),
  C79(H79A,H79B), C81(H81A,H81B), C82(H82A,H82B), C83(H83A,H83B), C85(H85A,
 H85B), C86(H86A,H86B), C87(H87A,H87B), C89(H89A,H89B), C90(H90A,H90B),
 C91(H91A,H91B), C93(H93A,H93B), C93(H93C,H93D), C97(H97A,H97B), C98(H98A,H98B),
  C99(H99A,H99B), C101(H10F,H10G), C102(H10H,H10I), C103(H10J,H10K), C105(H10O,
 H10P), C106(H10Q,H10R), C107(H10S,H10T), C109(H10X,H10Y), C110(H11C,H11D),
 C111(H11E,H11F), C59A(H59A,H59B), C70A(H70A,H70B), C71A(H71A,H71B), C94A(H94A,
 H94B), C95A(H95A,H95B), C59B(H59C,H59D), C70B(H70C,H70D), C71B(H71C,H71D),
 C94B(H94C,H94D), C95B(H95C,H95D)
6.b Me refined with riding coordinates:
 C118(H11J,H11K,H11L), C60A(H60A,H60B,H60C), C72A(H72A,H72B,H72C), C96A(H96A,
 H96B,H96C), C60B(H60D,H60E,H60F), C72B(H72D,H72E,H72F), C96B(H96D,H96E,H96F),
 C119(H11M,H11N,H11O)
6.c Idealised Me refined as rotating group:
 C4(H4A,H4B,H4C), C8(H8A,H8B,H8C), C12(H12A,H12B,H12C), C16(H16A,H16B,H16C),
 C20(H20A,H20B,H20C), C24(H24A,H24B,H24C), C28(H28A,H28B,H28C), C32(H32A,H32B,
 H32C), C36(H36A,H36B,H36C), C40(H40A,H40B,H40C), C44(H44A,H44B,H44C), C48(H48A,
 H48B,H48C), C52(H52A,H52B,H52C), C56(H56A,H56B,H56C), C64(H64A,H64B,H64C),
 C68(H68A,H68B,H68C), C76(H76A,H76B,H76C), C80(H80A,H80B,H80C), C84(H84A,H84B,
 H84C), C88(H88A,H88B,H88C), C92(H92A,H92B,H92C), C100(H10C,H10D,H10E),
 C104(H10L,H10M,H10N), C108(H10U,H10V,H10W), C112(H11G,H11H,H11I), C114(H11S,
 H11T,H11U), C116(H11P,H11Q,H11R)
;
_olex2_submission_special_instructions 'No special instructions were received'
_oxdiff_exptl_absorpt_empirical_details
;
Empirical correction (ABSPACK) includes:
- Absorption correction using spherical harmonics
- Frame scaling
- Detector area scaling
;
_oxdiff_exptl_absorpt_empirical_full_max 1.173
_oxdiff_exptl_absorpt_empirical_full_min 0.888

loop_
_space_group_symop_operation_xyz
'x, y, z'
'-x, y+1/2, -z+1/2'
'-x, -y, -z'
'x, -y-1/2, z-1/2'

loop_
_atom_site_label
_atom_site_type_symbol
_atom_site_fract_x
_atom_site_fract_y
_atom_site_fract_z
_atom_site_U_iso_or_equiv
_atom_site_adp_type
_atom_site_occupancy
_atom_site_site_symmetry_order
_atom_site_calc_flag
_atom_site_refinement_flags_posn
_atom_site_refinement_flags_adp
_atom_site_refinement_flags_occupancy
_atom_site_disorder_assembly
_atom_site_disorder_group
W1 W 0.84514(2) 0.50084(3) 0.67847(2) 0.03244(11) Uani 1 1 d . . . . .
W2 W 0.76663(2) 0.38402(2) 0.65426(2) 0.02891(10) Uani 1 1 d . . . . .
W3 W 0.79994(2) 0.49983(3) 0.57373(2) 0.03025(10) Uani 1 1 d . . . . .
W4 W 0.78269(2) 0.64460(2) 0.64452(2) 0.03319(11) Uani 1 1 d . . . . .
W5 W 0.75395(2) 0.52533(2) 0.72730(2) 0.02940(10) Uani 1 1 d . . . . .
W6 W 0.65865(2) 0.47312(2) 0.66278(2) 0.02826(10) Uani 1 1 d . . . . .
W7 W 0.68861(2) 0.45864(3) 0.56063(2) 0.02951(10) Uani 1 1 d . . . . .
W8 W 0.51466(2) 0.39609(2) 0.95196(2) 0.03002(11) Uani 1 1 d . . . . .
W9 W 0.51152(2) 0.58208(2) 0.93708(2) 0.03088(11) Uani 1 1 d . . . . .
W10 W 0.56969(2) 0.50852(2) 1.02131(2) 0.03078(11) Uani 1 1 d . . . . .
O1 O 0.8951(2) 0.4869(5) 0.7004(3) 0.048(2) Uani 1 1 d . . . . .
O2 O 0.8236(2) 0.3973(4) 0.6763(2) 0.0344(17) Uani 1 1 d . . . . .
O3 O 0.8513(2) 0.4902(4) 0.6113(3) 0.0317(16) Uani 1 1 d . . . . .
O4 O 0.8411(2) 0.6047(4) 0.6711(3) 0.0397(18) Uani 1 1 d . . . . .
O5 O 0.8132(2) 0.5114(4) 0.7361(3) 0.0332(16) Uani 1 1 d . . . . .
O6 O 0.7636(2) 0.2861(4) 0.6596(3) 0.0388(19) Uani 1 1 d . . . . .
O7 O 0.8219(2) 0.4904(4) 0.5184(3) 0.0422(19) Uani 1 1 d . . . . .
O8 O 0.8019(3) 0.7366(4) 0.6454(3) 0.047(2) Uani 1 1 d . . . . .
O9 O 0.7422(2) 0.5342(4) 0.7862(3) 0.0394(18) Uani 1 1 d . . . . .
O10 O 0.7522(2) 0.4170(4) 0.7167(2) 0.0294(16) Uani 1 1 d . . . . .
O11 O 0.7892(2) 0.3957(4) 0.5923(2) 0.0314(16) Uani 1 1 d . . . . .
O12 O 0.8026(2) 0.6069(4) 0.5842(3) 0.0374(17) Uani 1 1 d . . . . .
O13 O 0.7650(2) 0.6283(4) 0.7097(2) 0.0334(17) Uani 1 1 d . . . . .
O14 O 0.7785(2) 0.5156(4) 0.6511(2) 0.0293(15) Uani 1 1 d . . . . .
O15 O 0.7154(2) 0.4147(4) 0.6314(2) 0.0290(15) Uani 1 1 d . . . . .
O16 O 0.7431(2) 0.5040(4) 0.5554(2) 0.0289(15) Uani 1 1 d . . . . .
O17 O 0.7317(2) 0.6587(4) 0.6244(3) 0.0344(17) Uani 1 1 d . . . . .
O18 O 0.6994(2) 0.5270(4) 0.7006(2) 0.0281(15) Uani 1 1 d . . . . .
O19 O 0.6522(2) 0.3933(4) 0.6981(2) 0.0373(18) Uani 1 1 d . . . . .
O20 O 0.6799(2) 0.5480(4) 0.6098(2) 0.0267(15) Uani 1 1 d . . . . .
O21 O 0.6992(2) 0.3686(4) 0.5379(3) 0.0421(19) Uani 1 1 d . . . . .
O22 O 0.6146(2) 0.5259(4) 0.6764(2) 0.0348(17) Uani 1 1 d . . . . .
O23 O 0.6428(2) 0.4308(4) 0.6017(2) 0.0342(17) Uani 1 1 d . . . . .
O24 O 0.6631(2) 0.5038(4) 0.5142(3) 0.0396(18) Uani 1 1 d . . . . .
O25 O 0.5249(2) 0.3206(4) 0.9167(3) 0.0380(18) Uani 1 1 d . . . . .
O26 O 0.5209(2) 0.4824(4) 0.9111(2) 0.0328(16) Uani 1 1 d . . . . .
O27 O 0.5676(2) 0.4230(4) 0.9783(2) 0.0326(16) Uani 1 1 d . . . . .
O28 O 0.5026(2) 0.3508(4) 1.0116(2) 0.0280(16) Uani 1 1 d . . . . .
O29 O 0.4557(2) 0.4089(4) 0.9445(3) 0.0326(17) Uani 1 1 d . . . . .
O30 O 0.5199(2) 0.6410(4) 0.8906(3) 0.0385(19) Uani 1 1 d . . . . .
O31 O 0.6206(2) 0.5131(4) 1.0374(3) 0.0380(18) Uani 1 1 d . . . . .
O32 O 0.5654(2) 0.5725(4) 0.9662(3) 0.0317(16) Uani 1 1 d . . . . .
O33 O 0.4537(2) 0.5585(4) 0.9319(3) 0.0360(18) Uani 1 1 d . . . . .
O34 O 0.500000 0.500000 1.000000 0.027(2) Uani 1 2 d S . P . .
O43 O 1.000000 1.000000 0.500000 0.043(2) Uani 1 2 d DS . P . .
N1 N 0.8866(4) 0.2240(6) 0.6290(4) 0.055(2) Uani 1 1 d . . . . .
N2 N 0.8786(3) 0.6206(6) 0.8344(4) 0.054(2) Uani 1 1 d . . . . .
N3 N 0.9235(3) 0.7068(6) 0.5927(4) 0.051(2) Uani 1 1 d . . . . .
N4 N 0.7389(4) 0.4606(6) 0.4041(3) 0.053(2) Uani 1 1 d . . . . .
N5 N 0.5931(3) 0.6954(5) 0.5709(3) 0.0362(19) Uani 1 1 d . . . . .
N6 N 0.6272(4) 0.2072(6) 0.6061(4) 0.059(3) Uani 1 1 d . . . . .
N7 N 0.6117(3) 0.5151(6) 0.8166(3) 0.043(2) Uani 1 1 d . . . . .
N8 N 1.0008(6) 0.2794(11) 0.7367(7) 0.131(7) Uani 1 1 d . . . . .
N9 N 0.7685(11) 0.9115(13) 0.7875(8) 0.222(14) Uani 1 1 d . . . . .
C1 C 0.9302(4) 0.2541(7) 0.6271(5) 0.054(3) Uani 1 1 d . . . . .
H1A H 0.946335 0.230493 0.652429 0.065 Uiso 1 1 calc R U . . .
H1B H 0.942377 0.238420 0.597425 0.065 Uiso 1 1 calc R U . . .
C2 C 0.9342(5) 0.3386(7) 0.6315(5) 0.062(4) Uani 1 1 d . . . . .
H2A H 0.924961 0.354742 0.662472 0.074 Uiso 1 1 calc R U . . .
H2B H 0.916780 0.363281 0.607800 0.074 Uiso 1 1 calc R U . . .
C3 C 0.9789(5) 0.3616(8) 0.6248(6) 0.071(4) Uani 1 1 d . . . . .
H3A H 0.986246 0.351762 0.592166 0.085 Uiso 1 1 calc R U . . .
H3B H 0.996294 0.329047 0.644563 0.085 Uiso 1 1 calc R U . . .
C4 C 0.9894(5) 0.4444(8) 0.6362(7) 0.088(6) Uani 1 1 d . . . . .
H4A H 0.970879 0.477422 0.618831 0.133 Uiso 1 1 calc R U . . .
H4B H 1.017500 0.454848 0.627369 0.133 Uiso 1 1 calc R U . . .
H4C H 0.986247 0.453098 0.669464 0.133 Uiso 1 1 calc R U . . .
C5 C 0.8588(5) 0.2602(8) 0.5911(5) 0.061(3) Uani 1 1 d . . . . .
H5A H 0.831226 0.238434 0.593201 0.073 Uiso 1 1 calc R U . . .
H5B H 0.856570 0.314491 0.597454 0.073 Uiso 1 1 calc R U . . .
C6 C 0.8739(6) 0.2498(10) 0.5423(5) 0.088(6) Uani 1 1 d . . . . .
H6A H 0.877528 0.195866 0.535865 0.105 Uiso 1 1 calc R U . . .
H6B H 0.900614 0.274794 0.538951 0.105 Uiso 1 1 calc R U . . .
C7 C 0.8420(7) 0.2846(11) 0.5063(6) 0.100(6) Uani 1 1 d . . . . .
H7A H 0.814090 0.269064 0.514578 0.120 Uiso 1 1 calc R U . . .
H7B H 0.843321 0.339907 0.507575 0.120 Uiso 1 1 calc R U . . .
C8 C 0.8513(8) 0.2586(13) 0.4583(6) 0.147(11) Uani 1 1 d . . . . .
H8A H 0.878861 0.274206 0.450175 0.220 Uiso 1 1 calc R U . . .
H8B H 0.831666 0.280604 0.436394 0.220 Uiso 1 1 calc R U . . .
H8C H 0.849356 0.203946 0.456985 0.220 Uiso 1 1 calc R U . . .
C9 C 0.8891(4) 0.1389(7) 0.6233(6) 0.065(4) Uani 1 1 d . . . . .
H9A H 0.908963 0.119159 0.646328 0.078 Uiso 1 1 calc R U . . .
H9B H 0.899616 0.127558 0.592115 0.078 Uiso 1 1 calc R U . . .
C10 C 0.8475(5) 0.0965(8) 0.6296(7) 0.082(5) Uani 1 1 d . . . . .
H10A H 0.836713 0.107047 0.660747 0.099 Uiso 1 1 calc R U . . .
H10B H 0.827522 0.114829 0.606290 0.099 Uiso 1 1 calc R U . . .
C11 C 0.8531(5) 0.0123(8) 0.6238(6) 0.075(4) Uani 1 1 d . . . . .
H11A H 0.875393 -0.004667 0.644702 0.090 Uiso 1 1 calc R U . . .
H11B H 0.861438 0.001795 0.591546 0.090 Uiso 1 1 calc R U . . .
C12 C 0.8144(6) -0.0326(11) 0.6344(8) 0.115(7) Uani 1 1 d . . . . .
H12A H 0.809854 -0.032664 0.667868 0.173 Uiso 1 1 calc R U . . .
H12B H 0.817671 -0.084145 0.623488 0.173 Uiso 1 1 calc R U . . .
H12C H 0.791042 -0.009570 0.618496 0.173 Uiso 1 1 calc R U . . .
C13 C 0.8668(5) 0.2449(8) 0.6758(5) 0.063(4) Uani 1 1 d . . . . .
H13A H 0.867065 0.300127 0.678665 0.076 Uiso 1 1 calc R U . . .
H13B H 0.837883 0.229142 0.674454 0.076 Uiso 1 1 calc R U . . .
C14 C 0.8860(6) 0.2120(10) 0.7200(6) 0.083(5) Uani 1 1 d . . . . .
H14A H 0.915330 0.224985 0.721649 0.099 Uiso 1 1 calc R U . . .
H14B H 0.883565 0.156817 0.719679 0.099 Uiso 1 1 calc R U . . .
C15 C 0.8632(7) 0.2454(13) 0.7643(6) 0.114(7) Uani 1 1 d . . . . .
H15A H 0.877902 0.229083 0.792656 0.137 Uiso 1 1 calc R U . . .
H15B H 0.864591 0.300683 0.763006 0.137 Uiso 1 1 calc R U . . .
C16 C 0.8174(8) 0.222(2) 0.7683(11) 0.26(2) Uani 1 1 d . . . . .
H16A H 0.811973 0.179160 0.747610 0.384 Uiso 1 1 calc R U . . .
H16B H 0.799883 0.263709 0.759355 0.384 Uiso 1 1 calc R U . . .
H16C H 0.811764 0.207103 0.800293 0.384 Uiso 1 1 calc R U . . .
C17 C 0.9062(4) 0.6130(8) 0.7926(5) 0.060(3) Uani 1 1 d . . . . .
H17A H 0.906394 0.661374 0.775913 0.072 Uiso 1 1 calc R U . . .
H17B H 0.894105 0.575311 0.771335 0.072 Uiso 1 1 calc R U . . .
C18 C 0.9503(4) 0.5904(8) 0.8030(5) 0.062(4) Uani 1 1 d . . . . .
H18A H 0.951020 0.539775 0.816889 0.074 Uiso 1 1 calc R U . . .
H18B H 0.962640 0.625883 0.825413 0.074 Uiso 1 1 calc R U . . .
C19 C 0.9751(5) 0.5908(10) 0.7570(5) 0.076(4) Uani 1 1 d . . . . .
H19A H 0.962627 0.554611 0.735118 0.091 Uiso 1 1 calc R U . . .
H19B H 0.973086 0.641070 0.742820 0.091 Uiso 1 1 calc R U . . .
C20 C 1.0208(5) 0.5707(11) 0.7636(6) 0.094(6) Uani 1 1 d . . . . .
H20A H 1.034741 0.611329 0.780281 0.142 Uiso 1 1 calc R U . . .
H20B H 1.033330 0.563911 0.733252 0.142 Uiso 1 1 calc R U . . .
H20C H 1.023309 0.524351 0.781536 0.142 Uiso 1 1 calc R U . . .
C21 C 0.8957(5) 0.6781(8) 0.8704(5) 0.061(3) Uani 1 1 d . . . . .
H21A H 0.920957 0.657502 0.884473 0.074 Uiso 1 1 calc R U . . .
H21B H 0.875672 0.684410 0.895415 0.074 Uiso 1 1 calc R U . . .
C22 C 0.9054(5) 0.7568(8) 0.8491(6) 0.076(4) Uani 1 1 d . . . . .
H22A H 0.882894 0.772217 0.828040 0.091 Uiso 1 1 calc R U . . .
H22B H 0.930679 0.754054 0.830948 0.091 Uiso 1 1 calc R U . . .
C23 C 0.9106(5) 0.8165(10) 0.8898(6) 0.084(5) Uani 1 1 d . . . . .
H23A H 0.930152 0.796660 0.913068 0.101 Uiso 1 1 calc R U . . .
H23B H 0.922326 0.862917 0.876809 0.101 Uiso 1 1 calc R U . . .
C24 C 0.8711(6) 0.8354(11) 0.9136(8) 0.124(8) Uani 1 1 d . . . . .
H24A H 0.850521 0.849357 0.890321 0.185 Uiso 1 1 calc R U . . .
H24B H 0.875591 0.877336 0.934942 0.185 Uiso 1 1 calc R U . . .
H24C H 0.861662 0.791780 0.930997 0.185 Uiso 1 1 calc R U . . .
C25 C 0.8359(4) 0.6459(8) 0.8151(5) 0.053(3) Uani 1 1 d . . . . .
H25A H 0.839308 0.694860 0.799573 0.063 Uiso 1 1 calc R U . . .
H25B H 0.827170 0.609525 0.791078 0.063 Uiso 1 1 calc R U . . .
C26 C 0.8020(4) 0.6532(8) 0.8500(5) 0.060(3) Uani 1 1 d . . . . .
H26A H 0.813140 0.673073 0.879587 0.072 Uiso 1 1 calc R U . . .
H26B H 0.790099 0.603330 0.856164 0.072 Uiso 1 1 calc R U . . .
C27 C 0.7680(5) 0.7073(8) 0.8308(5) 0.065(4) Uani 1 1 d . . . . .
H27A H 0.779247 0.758644 0.829314 0.078 Uiso 1 1 calc R U . . .
H27B H 0.760723 0.691957 0.798753 0.078 Uiso 1 1 calc R U . . .
C28 C 0.7305(5) 0.7083(10) 0.8591(6) 0.091(5) Uani 1 1 d . . . . .
H28A H 0.717353 0.659144 0.857678 0.137 Uiso 1 1 calc R U . . .
H28B H 0.711765 0.746406 0.847022 0.137 Uiso 1 1 calc R U . . .
H28C H 0.737687 0.720006 0.891389 0.137 Uiso 1 1 calc R U . . .
C29 C 0.8733(5) 0.5463(8) 0.8620(5) 0.063(4) Uani 1 1 d . . . . .
H29A H 0.900061 0.531940 0.875353 0.075 Uiso 1 1 calc R U . . .
H29B H 0.854767 0.555879 0.888178 0.075 Uiso 1 1 calc R U . . .
C30 C 0.8571(6) 0.4820(9) 0.8351(5) 0.087(6) Uani 1 1 d . . . . .
H30A H 0.877515 0.466416 0.812057 0.105 Uiso 1 1 calc R U . . .
H30B H 0.832229 0.497778 0.818017 0.105 Uiso 1 1 calc R U . . .
C31 C 0.8468(6) 0.4145(9) 0.8667(6) 0.085(5) Uani 1 1 d . . . . .
H31A H 0.847989 0.368540 0.847670 0.102 Uiso 1 1 calc R U . . .
H31B H 0.868473 0.410495 0.890768 0.102 Uiso 1 1 calc R U . . .
C32 C 0.8090(8) 0.416(2) 0.8892(12) 0.24(2) Uani 1 1 d . . . . .
H32A H 0.798590 0.467082 0.889848 0.365 Uiso 1 1 calc R U . . .
H32B H 0.812454 0.397331 0.921002 0.365 Uiso 1 1 calc R U . . .
H32C H 0.789675 0.383642 0.872408 0.365 Uiso 1 1 calc R U . . .
C33 C 0.9055(4) 0.7226(7) 0.6407(5) 0.051(3) Uani 1 1 d . . . . .
H33A H 0.875984 0.711922 0.639084 0.062 Uiso 1 1 calc R U . . .
H33B H 0.917747 0.686539 0.662967 0.062 Uiso 1 1 calc R U . . .
C34 C 0.9112(5) 0.8017(7) 0.6609(5) 0.060(3) Uani 1 1 d . . . . .
H34A H 0.896690 0.838179 0.640788 0.071 Uiso 1 1 calc R U . . .
H34B H 0.940445 0.814720 0.661063 0.071 Uiso 1 1 calc R U . . .
C35 C 0.8947(6) 0.8075(9) 0.7107(5) 0.078(5) Uani 1 1 d . . . . .
H35A H 0.865902 0.791200 0.710402 0.094 Uiso 1 1 calc R U . . .
H35B H 0.910131 0.772183 0.730687 0.094 Uiso 1 1 calc R U . . .
C36 C 0.8970(7) 0.8840(10) 0.7323(7) 0.109(7) Uani 1 1 d . . . . .
H36A H 0.925606 0.899302 0.735246 0.163 Uiso 1 1 calc R U . . .
H36B H 0.884757 0.882686 0.763085 0.163 Uiso 1 1 calc R U . . .
H36C H 0.882306 0.919900 0.712690 0.163 Uiso 1 1 calc R U . . .
C37 C 0.9069(4) 0.7641(8) 0.5564(5) 0.058(3) Uani 1 1 d . . . . .
H37A H 0.916111 0.814667 0.565867 0.069 Uiso 1 1 calc R U . . .
H37B H 0.919451 0.752885 0.526177 0.069 Uiso 1 1 calc R U . . .
C38 C 0.8602(4) 0.7660(8) 0.5496(5) 0.062(4) Uani 1 1 d . . . . .
H38A H 0.846712 0.766610 0.580047 0.074 Uiso 1 1 calc R U . . .
H38B H 0.851065 0.720953 0.532436 0.074 Uiso 1 1 calc R U . . .
C39 C 0.8488(5) 0.8379(8) 0.5216(6) 0.071(4) Uani 1 1 d . . . . .
H39A H 0.860134 0.881765 0.538310 0.085 Uiso 1 1 calc R U . . .
H39B H 0.862241 0.835365 0.491124 0.085 Uiso 1 1 calc R U . . .
C40 C 0.8036(5) 0.8506(11) 0.5136(7) 0.098(6) Uani 1 1 d . . . . .
H40A H 0.793943 0.818172 0.488409 0.147 Uiso 1 1 calc R U . . .
H40B H 0.798894 0.903016 0.505222 0.147 Uiso 1 1 calc R U . . .
H40C H 0.788874 0.838800 0.541996 0.147 Uiso 1 1 calc R U . . .
C41 C 0.9112(5) 0.6255(7) 0.5797(5) 0.062(4) Uani 1 1 d . . . . .
H41A H 0.881150 0.621991 0.578960 0.074 Uiso 1 1 calc R U . . .
H41B H 0.921345 0.591333 0.604258 0.074 Uiso 1 1 calc R U . . .
C42 C 0.9278(7) 0.5983(10) 0.5322(6) 0.109(7) Uani 1 1 d . . . . .
H42A H 0.913211 0.624977 0.506872 0.130 Uiso 1 1 calc R U . . .
H42B H 0.957010 0.611048 0.530178 0.130 Uiso 1 1 calc R U . . .
C43 C 0.9227(5) 0.5159(9) 0.5254(6) 0.083(5) Uani 1 1 d . . . . .
H43A H 0.937065 0.490474 0.551342 0.100 Uiso 1 1 calc R U . . .
H43B H 0.893345 0.504286 0.528516 0.100 Uiso 1 1 calc R U . . .
C44 C 0.9364(7) 0.4823(12) 0.4826(7) 0.124(8) Uani 1 1 d . . . . .
H44A H 0.938633 0.520943 0.458755 0.186 Uiso 1 1 calc R U . . .
H44B H 0.916732 0.444241 0.472430 0.186 Uiso 1 1 calc R U . . .
H44C H 0.963009 0.458848 0.487814 0.186 Uiso 1 1 calc R U . . .
C45 C 0.9701(4) 0.7169(8) 0.5933(6) 0.062(4) Uani 1 1 d . . . . .
H45A H 0.976440 0.769871 0.600223 0.074 Uiso 1 1 calc R U . . .
H45B H 0.980498 0.705881 0.561910 0.074 Uiso 1 1 calc R U . . .
C46 C 0.9932(5) 0.6669(10) 0.6287(7) 0.089(5) Uani 1 1 d . . . . .
H46A H 0.986318 0.682794 0.660565 0.106 Uiso 1 1 calc R U . . .
H46B H 0.984376 0.614289 0.624806 0.106 Uiso 1 1 calc R U . . .
C47 C 1.0393(5) 0.6721(10) 0.6223(7) 0.091(6) Uani 1 1 d . . . . .
H47A H 1.052594 0.639599 0.645773 0.109 Uiso 1 1 calc R U . . .
H47B H 1.045786 0.651424 0.591432 0.109 Uiso 1 1 calc R U . . .
C48 C 1.0574(6) 0.7472(11) 0.6259(8) 0.119(8) Uani 1 1 d . . . . .
H48A H 1.049121 0.777070 0.598905 0.179 Uiso 1 1 calc R U . . .
H48B H 1.087122 0.742924 0.626925 0.179 Uiso 1 1 calc R U . . .
H48C H 1.047990 0.771588 0.654229 0.179 Uiso 1 1 calc R U . . .
C49 C 0.7772(5) 0.4505(9) 0.3743(5) 0.065(3) Uani 1 1 d . . . . .
H49A H 0.773556 0.405158 0.355014 0.077 Uiso 1 1 calc R U . . .
H49B H 0.779209 0.493770 0.353054 0.077 Uiso 1 1 calc R U . . .
C50 C 0.8175(5) 0.4434(10) 0.4010(5) 0.077(5) Uani 1 1 d . . . . .
H50A H 0.814351 0.406213 0.426169 0.093 Uiso 1 1 calc R U . . .
H50B H 0.824274 0.492127 0.415467 0.093 Uiso 1 1 calc R U . . .
C51 C 0.8532(7) 0.4188(12) 0.3690(6) 0.108(6) Uani 1 1 d . . . . .
H51A H 0.877823 0.410940 0.388472 0.129 Uiso 1 1 calc R U . . .
H51B H 0.846025 0.370153 0.354632 0.129 Uiso 1 1 calc R U . . .
C52 C 0.8632(7) 0.4733(13) 0.3312(8) 0.135(9) Uani 1 1 d . . . . .
H52A H 0.839360 0.480204 0.310952 0.202 Uiso 1 1 calc R U . . .
H52B H 0.885877 0.453751 0.312994 0.202 Uiso 1 1 calc R U . . .
H52C H 0.871013 0.521367 0.344947 0.202 Uiso 1 1 calc R U . . .
C53 C 0.7457(5) 0.5234(7) 0.4411(4) 0.055(3) Uani 1 1 d . . . . .
H53A H 0.721009 0.526854 0.460379 0.066 Uiso 1 1 calc R U . . .
H53B H 0.768604 0.508597 0.461676 0.066 Uiso 1 1 calc R U . . .
C54 C 0.7548(4) 0.6020(8) 0.4208(4) 0.056(3) Uani 1 1 d . . . . .
H54A H 0.777428 0.598569 0.398558 0.067 Uiso 1 1 calc R U . . .
H54B H 0.730479 0.621150 0.404046 0.067 Uiso 1 1 calc R U . . .
C55 C 0.7664(5) 0.6559(8) 0.4601(5) 0.060(4) Uani 1 1 d . . . . .
H55A H 0.777119 0.702536 0.446380 0.072 Uiso 1 1 calc R U . . .
H55B H 0.788654 0.633045 0.478779 0.072 Uiso 1 1 calc R U . . .
C56 C 0.7311(5) 0.6762(8) 0.4929(5) 0.071(4) Uani 1 1 d . . . . .
H56A H 0.708369 0.696849 0.474646 0.106 Uiso 1 1 calc R U . . .
H56B H 0.740497 0.713453 0.515483 0.106 Uiso 1 1 calc R U . . .
H56C H 0.722061 0.631186 0.509148 0.106 Uiso 1 1 calc R U . . .
C57 C 0.7034(5) 0.4797(8) 0.3710(4) 0.058(3) Uani 1 1 d . . . . .
H57A H 0.701029 0.439561 0.347521 0.070 Uiso 1 1 calc R U . . .
H57B H 0.710087 0.526635 0.354517 0.070 Uiso 1 1 calc R U . . .
C58 C 0.6619(5) 0.4894(11) 0.3944(6) 0.088(5) Uani 1 1 d D . . . .
H58A H 0.662021 0.533303 0.415364 0.106 Uiso 0.552 1 calc R U P A 1
H58B H 0.654639 0.444268 0.412460 0.106 Uiso 0.552 1 calc R U P A 1
H58C H 0.664621 0.530327 0.417390 0.106 Uiso 0.448 1 calc R U P B 2
H58D H 0.656260 0.443016 0.412008 0.106 Uiso 0.448 1 calc R U P B 2
C61 C 0.7302(6) 0.3900(8) 0.4321(5) 0.074(5) Uani 1 1 d . . . . .
H61A H 0.707418 0.400888 0.453205 0.089 Uiso 1 1 calc R U . . .
H61B H 0.754454 0.379105 0.451701 0.089 Uiso 1 1 calc R U . . .
C62 C 0.7195(8) 0.3192(10) 0.4047(6) 0.126(9) Uani 1 1 d . . . . .
H62A H 0.743027 0.304534 0.385480 0.151 Uiso 1 1 calc R U . . .
H62B H 0.696219 0.329609 0.383594 0.151 Uiso 1 1 calc R U . . .
C63 C 0.7085(9) 0.2540(10) 0.4373(7) 0.139(10) Uani 1 1 d . . . . .
H63A H 0.734023 0.237134 0.452702 0.166 Uiso 1 1 calc R U . . .
H63B H 0.690880 0.274509 0.461829 0.166 Uiso 1 1 calc R U . . .
C64 C 0.6900(10) 0.1936(14) 0.4198(9) 0.200(16) Uani 1 1 d . . . . .
H64A H 0.668354 0.209217 0.398287 0.299 Uiso 1 1 calc R U . . .
H64B H 0.678291 0.164274 0.445031 0.299 Uiso 1 1 calc R U . . .
H64C H 0.709887 0.162999 0.403264 0.299 Uiso 1 1 calc R U . . .
C65 C 0.5902(3) 0.6094(6) 0.5762(4) 0.037(2) Uani 1 1 d . . . . .
H65A H 0.600833 0.595492 0.607248 0.045 Uiso 1 1 calc R U . . .
H65B H 0.608123 0.585937 0.552968 0.045 Uiso 1 1 calc R U . . .
C66 C 0.5468(4) 0.5757(7) 0.5703(5) 0.050(3) Uani 1 1 d . . . . .
H66A H 0.529159 0.594551 0.595309 0.060 Uiso 1 1 calc R U . . .
H66B H 0.534926 0.591943 0.540253 0.060 Uiso 1 1 calc R U . . .
C67 C 0.5483(4) 0.4908(7) 0.5721(6) 0.060(4) Uani 1 1 d . . . . .
H67A H 0.561261 0.475445 0.601713 0.072 Uiso 1 1 calc R U . . .
H67B H 0.565720 0.472761 0.546652 0.072 Uiso 1 1 calc R U . . .
C68 C 0.5069(5) 0.4530(9) 0.5679(6) 0.075(5) Uani 1 1 d . . . . .
H68A H 0.489740 0.468982 0.593555 0.113 Uiso 1 1 calc R U . . .
H68B H 0.510477 0.398634 0.568973 0.113 Uiso 1 1 calc R U . . .
H68C H 0.493984 0.467122 0.538377 0.113 Uiso 1 1 calc R U . . .
C69 C 0.5792(4) 0.7191(7) 0.5218(4) 0.047(3) Uani 1 1 d D . . . .
H69A H 0.574842 0.773933 0.521654 0.056 Uiso 0.5658 1 calc R U P C 1
H69B H 0.552662 0.695163 0.514873 0.056 Uiso 0.5658 1 calc R U P C 1
H69C H 0.590664 0.769165 0.515059 0.056 Uiso 0.4342 1 calc R U P D 2
H69D H 0.549191 0.723849 0.521341 0.056 Uiso 0.4342 1 calc R U P D 2
C73 C 0.6381(4) 0.7163(6) 0.5807(5) 0.044(3) Uani 1 1 d . . . . .
H73A H 0.645370 0.699077 0.612362 0.053 Uiso 1 1 calc R U . . .
H73B H 0.655317 0.688323 0.558767 0.053 Uiso 1 1 calc R U . . .
C74 C 0.6485(4) 0.7994(7) 0.5770(6) 0.069(5) Uani 1 1 d . . . . .
H74A H 0.645359 0.815177 0.544251 0.083 Uiso 1 1 calc R U . . .
H74B H 0.628897 0.828430 0.595525 0.083 Uiso 1 1 calc R U . . .
C75 C 0.6908(4) 0.8179(8) 0.5933(6) 0.070(4) Uani 1 1 d . . . . .
H75A H 0.710158 0.789543 0.573897 0.085 Uiso 1 1 calc R U . . .
H75B H 0.694064 0.799351 0.625446 0.085 Uiso 1 1 calc R U . . .
C76 C 0.7035(5) 0.9002(9) 0.5925(7) 0.096(6) Uani 1 1 d . . . . .
H76A H 0.680571 0.931276 0.602355 0.144 Uiso 1 1 calc R U . . .
H76B H 0.711283 0.914185 0.561054 0.144 Uiso 1 1 calc R U . . .
H76C H 0.726605 0.907746 0.613757 0.144 Uiso 1 1 calc R U . . .
C77 C 0.5648(4) 0.7347(6) 0.6050(4) 0.040(3) Uani 1 1 d . . . . .
H77A H 0.536564 0.718528 0.598099 0.048 Uiso 1 1 calc R U . . .
H77B H 0.566226 0.789179 0.599216 0.048 Uiso 1 1 calc R U . . .
C78 C 0.5736(4) 0.7209(8) 0.6571(4) 0.052(3) Uani 1 1 d . . . . .
H78A H 0.601037 0.739936 0.665282 0.062 Uiso 1 1 calc R U . . .
H78B H 0.573076 0.666492 0.663534 0.062 Uiso 1 1 calc R U . . .
C79 C 0.5411(5) 0.7611(8) 0.6876(5) 0.067(4) Uani 1 1 d . . . . .
H79A H 0.513675 0.744394 0.677442 0.080 Uiso 1 1 calc R U . . .
H79B H 0.545037 0.745268 0.720190 0.080 Uiso 1 1 calc R U . . .
C80 C 0.5425(6) 0.8453(9) 0.6856(5) 0.088(6) Uani 1 1 d . . . . .
H80A H 0.570458 0.862372 0.691385 0.133 Uiso 1 1 calc R U . . .
H80B H 0.524557 0.866143 0.709165 0.133 Uiso 1 1 calc R U . . .
H80C H 0.533452 0.862213 0.654816 0.133 Uiso 1 1 calc R U . . .
C81 C 0.6108(5) 0.2664(8) 0.6387(4) 0.060(3) Uani 1 1 d . . . . .
H81A H 0.617412 0.316247 0.625875 0.072 Uiso 1 1 calc R U . . .
H81B H 0.625305 0.261693 0.668836 0.072 Uiso 1 1 calc R U . . .
C82 C 0.5641(5) 0.2634(8) 0.6477(5) 0.074(4) Uani 1 1 d . . . . .
H82A H 0.549360 0.265893 0.617639 0.089 Uiso 1 1 calc R U . . .
H82B H 0.557460 0.214831 0.662325 0.089 Uiso 1 1 calc R U . . .
C83 C 0.5495(5) 0.3254(9) 0.6782(6) 0.078(4) Uani 1 1 d . . . . .
H83A H 0.556073 0.373884 0.663519 0.094 Uiso 1 1 calc R U . . .
H83B H 0.564449 0.323026 0.708220 0.094 Uiso 1 1 calc R U . . .
C84 C 0.5036(6) 0.3224(11) 0.6875(6) 0.096(5) Uani 1 1 d . . . . .
H84A H 0.488578 0.322634 0.657911 0.144 Uiso 1 1 calc R U . . .
H84B H 0.495664 0.366003 0.705847 0.144 Uiso 1 1 calc R U . . .
H84C H 0.497182 0.276563 0.704557 0.144 Uiso 1 1 calc R U . . .
C85 C 0.6048(5) 0.2095(8) 0.5586(5) 0.060(4) Uani 1 1 d . . . . .
H85A H 0.576124 0.194446 0.563189 0.071 Uiso 1 1 calc R U . . .
H85B H 0.617351 0.172119 0.537884 0.071 Uiso 1 1 calc R U . . .
C86 C 0.6052(5) 0.2876(8) 0.5336(5) 0.064(4) Uani 1 1 d . . . . .
H86A H 0.593875 0.326147 0.554463 0.077 Uiso 1 1 calc R U . . .
H86B H 0.633635 0.301722 0.526585 0.077 Uiso 1 1 calc R U . . .
C87 C 0.5805(5) 0.2849(8) 0.4893(5) 0.067(4) Uani 1 1 d . . . . .
H87A H 0.551935 0.272616 0.496824 0.080 Uiso 1 1 calc R U . . .
H87B H 0.591104 0.244364 0.469460 0.080 Uiso 1 1 calc R U . . .
C88 C 0.5813(5) 0.3579(8) 0.4625(5) 0.074(5) Uani 1 1 d . . . . .
H88A H 0.570392 0.398172 0.481748 0.111 Uiso 1 1 calc R U . . .
H88B H 0.564738 0.352975 0.434237 0.111 Uiso 1 1 calc R U . . .
H88C H 0.609456 0.369767 0.454219 0.111 Uiso 1 1 calc R U . . .
C89 C 0.6742(5) 0.2214(8) 0.5992(5) 0.065(3) Uani 1 1 d . . . . .
H89A H 0.677784 0.272167 0.586079 0.078 Uiso 1 1 calc R U . . .
H89B H 0.687819 0.220690 0.629984 0.078 Uiso 1 1 calc R U . . .
C90 C 0.6959(5) 0.1644(9) 0.5673(6) 0.079(4) Uani 1 1 d . . . . .
H90A H 0.690846 0.113181 0.578898 0.095 Uiso 1 1 calc R U . . .
H90B H 0.684106 0.168019 0.535631 0.095 Uiso 1 1 calc R U . . .
C91 C 0.7419(6) 0.1779(10) 0.5652(7) 0.095(5) Uani 1 1 d . . . . .
H91A H 0.753697 0.175887 0.596907 0.114 Uiso 1 1 calc R U . . .
H91B H 0.747105 0.228377 0.552426 0.114 Uiso 1 1 calc R U . . .
C92 C 0.7629(6) 0.1179(10) 0.5342(7) 0.106(6) Uani 1 1 d . . . . .
H92A H 0.753187 0.068034 0.542775 0.158 Uiso 1 1 calc R U . . .
H92B H 0.792453 0.120506 0.538848 0.158 Uiso 1 1 calc R U . . .
H92C H 0.756203 0.127610 0.501570 0.158 Uiso 1 1 calc R U . . .
C93 C 0.6196(6) 0.1278(8) 0.6261(5) 0.078(5) Uani 1 1 d D . . . .
H93A H 0.631224 0.091046 0.604241 0.093 Uiso 0.5723 1 calc R U P E 1
H93B H 0.589832 0.119464 0.626368 0.093 Uiso 0.5723 1 calc R U P E 1
H93C H 0.623701 0.089296 0.601925 0.093 Uiso 0.4277 1 calc R U P F 2
H93D H 0.591433 0.123626 0.637591 0.093 Uiso 0.4277 1 calc R U P F 2
C97 C 0.5664(4) 0.5325(9) 0.8122(5) 0.058(3) Uani 1 1 d . . . . .
H97A H 0.562013 0.584036 0.823674 0.069 Uiso 1 1 calc R U . . .
H97B H 0.551661 0.498299 0.833102 0.069 Uiso 1 1 calc R U . . .
C98 C 0.5468(4) 0.5265(9) 0.7636(5) 0.064(4) Uani 1 1 d . . . . .
H98A H 0.546754 0.473445 0.753695 0.077 Uiso 1 1 calc R U . . .
H98B H 0.563277 0.555187 0.741290 0.077 Uiso 1 1 calc R U . . .
C99 C 0.5023(5) 0.5566(11) 0.7625(6) 0.085(5) Uani 1 1 d . . . . .
H99A H 0.485706 0.526520 0.784022 0.102 Uiso 1 1 calc R U . . .
H99B H 0.502342 0.608907 0.773867 0.102 Uiso 1 1 calc R U . . .
C100 C 0.4831(7) 0.5544(13) 0.7155(7) 0.125(8) Uani 1 1 d . . . . .
H10C H 0.500732 0.579781 0.693343 0.187 Uiso 1 1 calc R U . . .
H10D H 0.456630 0.579711 0.716282 0.187 Uiso 1 1 calc R U . . .
H10E H 0.479188 0.502257 0.705963 0.187 Uiso 1 1 calc R U . . .
C101 C 0.6202(4) 0.4329(7) 0.8019(5) 0.057(3) Uani 1 1 d . . . . .
H10F H 0.613149 0.427752 0.768545 0.069 Uiso 1 1 calc R U . . .
H10G H 0.649714 0.423366 0.805350 0.069 Uiso 1 1 calc R U . . .
C102 C 0.5973(4) 0.3724(8) 0.8286(5) 0.065(4) Uani 1 1 d . . . . .
H10H H 0.567600 0.378684 0.823979 0.077 Uiso 1 1 calc R U . . .
H10I H 0.603591 0.376572 0.862103 0.077 Uiso 1 1 calc R U . . .
C103 C 0.6108(6) 0.2950(9) 0.8104(6) 0.081(5) Uani 1 1 d . . . . .
H10J H 0.606675 0.294188 0.776312 0.097 Uiso 1 1 calc R U . . .
H10K H 0.640357 0.289413 0.816517 0.097 Uiso 1 1 calc R U . . .
C104 C 0.5897(6) 0.2296(10) 0.8302(9) 0.126(8) Uani 1 1 d . . . . .
H10L H 0.588549 0.234835 0.863972 0.189 Uiso 1 1 calc R U . . .
H10M H 0.604623 0.183867 0.822438 0.189 Uiso 1 1 calc R U . . .
H10N H 0.562014 0.226632 0.817378 0.189 Uiso 1 1 calc R U . . .
C105 C 0.6225(4) 0.5299(8) 0.8683(4) 0.054(3) Uani 1 1 d . . . . .
H10O H 0.617069 0.583092 0.875384 0.065 Uiso 1 1 calc R U . . .
H10P H 0.604395 0.499235 0.887843 0.065 Uiso 1 1 calc R U . . .
C106 C 0.6673(4) 0.5120(9) 0.8818(4) 0.057(4) Uani 1 1 d . . . . .
H10Q H 0.672412 0.457757 0.878335 0.069 Uiso 1 1 calc R U . . .
H10R H 0.685903 0.539139 0.860878 0.069 Uiso 1 1 calc R U . . .
C107 C 0.6757(5) 0.5356(13) 0.9320(5) 0.099(7) Uani 1 1 d . . . . .
H10S H 0.666425 0.587880 0.936072 0.119 Uiso 1 1 calc R U . . .
H10T H 0.659335 0.503717 0.952725 0.119 Uiso 1 1 calc R U . . .
C108 C 0.7178(6) 0.5309(17) 0.9465(7) 0.157(11) Uani 1 1 d . . . . .
H10U H 0.725435 0.478260 0.950386 0.236 Uiso 1 1 calc R U . . .
H10V H 0.721520 0.557240 0.976044 0.236 Uiso 1 1 calc R U . . .
H10W H 0.734993 0.553937 0.922973 0.236 Uiso 1 1 calc R U . . .
C109 C 0.6371(4) 0.5639(7) 0.7846(4) 0.048(3) Uani 1 1 d . . . . .
H10X H 0.629787 0.551106 0.752188 0.058 Uiso 1 1 calc R U . . .
H10Y H 0.666117 0.550437 0.789341 0.058 Uiso 1 1 calc R U . . .
C110 C 0.6331(4) 0.6498(7) 0.7904(4) 0.050(3) Uani 1 1 d . . . . .
H11C H 0.604035 0.664278 0.787958 0.060 Uiso 1 1 calc R U . . .
H11D H 0.643360 0.664748 0.821410 0.060 Uiso 1 1 calc R U . . .
C111 C 0.6575(4) 0.6906(7) 0.7527(5) 0.053(3) Uani 1 1 d . . . . .
H11E H 0.686738 0.678579 0.756538 0.063 Uiso 1 1 calc R U . . .
H11F H 0.648509 0.672614 0.721752 0.063 Uiso 1 1 calc R U . . .
C112 C 0.6516(5) 0.7755(8) 0.7554(6) 0.081(5) Uani 1 1 d . . . . .
H11G H 0.622454 0.787218 0.754570 0.122 Uiso 1 1 calc R U . . .
H11H H 0.664927 0.799388 0.729071 0.122 Uiso 1 1 calc R U . . .
H11I H 0.663648 0.794307 0.784403 0.122 Uiso 1 1 calc R U . . .
C113 C 0.7637(8) 0.8737(11) 0.7560(7) 0.115(8) Uani 1 1 d . . . . .
C114 C 0.7581(6) 0.8280(10) 0.7168(6) 0.102(6) Uani 1 1 d . . . . .
H11S H 0.730385 0.834780 0.704421 0.152 Uiso 1 1 calc R U . . .
H11T H 0.762101 0.775545 0.725465 0.152 Uiso 1 1 calc R U . . .
H11U H 0.777777 0.841956 0.693061 0.152 Uiso 1 1 calc R U . . .
C115 C 0.9809(7) 0.3272(11) 0.7516(7) 0.090(6) Uani 1 1 d . . . . .
C116 C 0.9536(7) 0.3836(11) 0.7715(7) 0.109(7) Uani 1 1 d . . . . .
H11P H 0.944133 0.417708 0.747055 0.164 Uiso 1 1 calc R U . . .
H11Q H 0.968254 0.412116 0.795443 0.164 Uiso 1 1 calc R U . . .
H11R H 0.930086 0.358686 0.785365 0.164 Uiso 1 1 calc R U . . .
C118 C 0.7088(7) 0.2804(12) 0.7532(8) 0.123(6) Uani 1 1 d D . . . .
H11J H 0.731154 0.285342 0.731229 0.185 Uiso 0.5359 1 calc R U P G 1
H11K H 0.683560 0.298907 0.738854 0.185 Uiso 0.5359 1 calc R U P G 1
H11L H 0.715003 0.309640 0.781116 0.185 Uiso 0.5359 1 calc R U P G 1
W11A W 0.99333(9) 0.96537(18) 0.57875(8) 0.0345(4) Uani 0.6174 1 d D U P H 1
W12A W 0.92858(5) 1.01163(10) 0.49235(7) 0.0323(3) Uani 0.6174 1 d D U P H 1
W13A W 0.99540(9) 0.87214(18) 0.47739(11) 0.0379(5) Uani 0.6174 1 d D U P H 1
O35A O 0.9896(6) 0.9349(9) 0.6352(4) 0.059(4) Uani 0.6174 1 d D U P H 1
O36A O 0.9382(4) 0.9787(9) 0.5583(4) 0.049(2) Uani 0.6174 1 d D U P H 1
O37A O 0.9912(6) 0.8698(6) 0.5440(4) 0.049(2) Uani 0.6174 1 d D U P H 1
O38A O 0.9988(7) 1.0724(7) 0.5824(6) 0.051(3) Uani 0.6174 1 d D U P H 1
O39A O 0.8757(4) 1.0197(12) 0.4894(7) 0.069(4) Uani 0.6174 1 d D U P H 1
O40A O 0.9915(8) 0.7800(7) 0.4604(7) 0.070(4) Uani 0.6174 1 d D U P H 1
O41A O 0.9393(4) 0.9064(7) 0.4767(7) 0.058(2) Uani 0.6174 1 d D U P H 1
O42A O 0.9466(6) 1.1111(7) 0.5137(7) 0.061(3) Uani 0.6174 1 d D U P H 1
O44A O 0.9478(5) 1.0380(12) 0.4311(5) 0.062(3) Uani 0.6174 1 d D U P H 1
N10A N 0.6899(10) 0.1499(18) 0.7842(11) 0.123(6) Uani 0.5359 1 d D . P I 1
C59A C 0.6317(10) 0.501(3) 0.3531(11) 0.070(7) Uani 0.552 1 d D . P J 1
H59A H 0.639139 0.547082 0.335948 0.084 Uiso 0.552 1 calc R U P J 1
H59B H 0.633376 0.458239 0.331542 0.084 Uiso 0.552 1 calc R U P J 1
C60A C 0.5897(9) 0.5081(18) 0.3708(11) 0.083(7) Uani 0.552 1 d D . P J 1
H60A H 0.570735 0.515502 0.344753 0.125 Uiso 0.552 1 calc R U P J 1
H60B H 0.582436 0.462331 0.387491 0.125 Uiso 0.552 1 calc R U P J 1
H60C H 0.588184 0.550940 0.391885 0.125 Uiso 0.552 1 calc R U P J 1
C70A C 0.6093(8) 0.6992(14) 0.4818(7) 0.050(6) Uani 0.5658 1 d D U P K 1
H70A H 0.635621 0.725288 0.486578 0.060 Uiso 0.5658 1 calc R U P K 1
H70B H 0.614513 0.644600 0.481212 0.060 Uiso 0.5658 1 calc R U P K 1
C71A C 0.5889(11) 0.7248(18) 0.4350(9) 0.061(7) Uani 0.5658 1 d D U P K 1
H71A H 0.562360 0.699289 0.430995 0.074 Uiso 0.5658 1 calc R U P K 1
H71B H 0.583861 0.779380 0.436016 0.074 Uiso 0.5658 1 calc R U P K 1
C72A C 0.6155(11) 0.7069(17) 0.3947(9) 0.089(9) Uani 0.5658 1 d D U P K 1
H72A H 0.602144 0.723465 0.365904 0.133 Uiso 0.5658 1 calc R U P K 1
H72B H 0.641655 0.732828 0.398357 0.133 Uiso 0.5658 1 calc R U P K 1
H72C H 0.620184 0.652847 0.393343 0.133 Uiso 0.5658 1 calc R U P K 1
C94A C 0.6365(15) 0.109(2) 0.6754(13) 0.116(12) Uani 0.5723 1 d D U P L 1
H94A H 0.622606 0.139689 0.698916 0.139 Uiso 0.5723 1 calc R U P L 1
H94B H 0.666068 0.119810 0.677148 0.139 Uiso 0.5723 1 calc R U P L 1
C95A C 0.6284(16) 0.021(3) 0.6848(16) 0.123(11) Uani 0.5723 1 d D U P L 1
H95A H 0.599490 0.013677 0.693020 0.147 Uiso 0.5723 1 calc R U P L 1
H95B H 0.633514 -0.007544 0.656038 0.147 Uiso 0.5723 1 calc R U P L 1
C96A C 0.6525(15) -0.007(2) 0.7196(15) 0.168(16) Uani 0.5723 1 d D U P L 1
H96A H 0.646430 -0.060270 0.723967 0.252 Uiso 0.5723 1 calc R U P L 1
H96B H 0.681152 -0.001129 0.711407 0.252 Uiso 0.5723 1 calc R U P L 1
H96C H 0.647130 0.020091 0.748387 0.252 Uiso 0.5723 1 calc R U P L 1
C117 C 0.7036(12) 0.1980(16) 0.7663(14) 0.123(6) Uani 0.5359 1 d D . P I 1
W11B W 0.9873(2) 0.9758(4) 0.57889(19) 0.0722(16) Uani 0.3826 1 d D U P H 2
W12B W 0.92868(18) 1.0113(3) 0.4884(2) 0.1027(14) Uani 0.3826 1 d D U P H 2
W13B W 0.9948(2) 0.8732(4) 0.4826(2) 0.0753(15) Uani 0.3826 1 d D U P H 2
O35B O 0.9795(10) 0.9568(16) 0.6369(6) 0.063(5) Uani 0.3826 1 d D U P H 2
O36B O 0.9334(5) 0.9858(15) 0.5554(5) 0.062(3) Uani 0.3826 1 d D U P H 2
O37B O 0.9881(10) 0.8765(9) 0.5495(5) 0.057(3) Uani 0.3826 1 d D U P H 2
O38B O 0.9943(12) 1.0831(9) 0.5769(9) 0.059(4) Uani 0.3826 1 d D U P H 2
O39B O 0.8760(5) 1.0195(19) 0.4794(11) 0.071(5) Uani 0.3826 1 d D U P H 2
O40B O 0.9929(13) 0.7777(10) 0.4719(12) 0.069(5) Uani 0.3826 1 d D U P H 2
O41B O 0.9388(5) 0.9046(9) 0.4774(10) 0.060(2) Uani 0.3826 1 d D U P H 2
O42B O 0.9457(9) 1.1127(10) 0.5066(12) 0.063(3) Uani 0.3826 1 d D U P H 2
O44B O 0.9510(9) 1.031(2) 0.4274(7) 0.073(3) Uani 0.3826 1 d D U P H 2
N10B N 0.6963(13) 0.255(2) 0.7212(10) 0.123(6) Uani 0.4641 1 d D . P I 2
C59B C 0.6237(12) 0.506(4) 0.3637(17) 0.070(7) Uani 0.448 1 d D . P J 2
H59C H 0.615158 0.458739 0.349182 0.084 Uiso 0.448 1 calc R U P J 2
H59D H 0.601626 0.521594 0.384800 0.084 Uiso 0.448 1 calc R U P J 2
C60B C 0.6254(12) 0.564(2) 0.3260(13) 0.083(7) Uani 0.448 1 d D . P J 2
H60D H 0.598785 0.566871 0.310459 0.125 Uiso 0.448 1 calc R U P J 2
H60E H 0.632445 0.612421 0.339388 0.125 Uiso 0.448 1 calc R U P J 2
H60F H 0.646065 0.549157 0.303538 0.125 Uiso 0.448 1 calc R U P J 2
C70B C 0.5921(11) 0.6635(17) 0.4816(9) 0.055(7) Uani 0.4342 1 d D U P K 2
H70C H 0.621672 0.653432 0.484101 0.066 Uiso 0.4342 1 calc R U P K 2
H70D H 0.577585 0.615363 0.485430 0.066 Uiso 0.4342 1 calc R U P K 2
C71B C 0.5821(13) 0.696(3) 0.4324(13) 0.063(8) Uani 0.4342 1 d D U P K 2
H71C H 0.584107 0.655472 0.409223 0.075 Uiso 0.4342 1 calc R U P K 2
H71D H 0.553589 0.714284 0.431920 0.075 Uiso 0.4342 1 calc R U P K 2
C72B C 0.6093(12) 0.759(2) 0.4183(14) 0.071(10) Uani 0.4342 1 d D U P K 2
H72D H 0.601366 0.776328 0.387349 0.107 Uiso 0.4342 1 calc R U P K 2
H72E H 0.607019 0.799899 0.440540 0.107 Uiso 0.4342 1 calc R U P K 2
H72F H 0.637567 0.741028 0.417820 0.107 Uiso 0.4342 1 calc R U P K 2
C94B C 0.6508(19) 0.117(3) 0.6667(19) 0.111(13) Uani 0.4277 1 d D U P L 2
H94C H 0.646477 0.154599 0.691168 0.133 Uiso 0.4277 1 calc R U P L 2
H94D H 0.679006 0.121408 0.655364 0.133 Uiso 0.4277 1 calc R U P L 2
C95B C 0.6430(18) 0.033(3) 0.687(2) 0.121(13) Uani 0.4277 1 d D U P L 2
H95C H 0.647413 -0.004254 0.662123 0.145 Uiso 0.4277 1 calc R U P L 2
H95D H 0.662313 0.022740 0.712584 0.145 Uiso 0.4277 1 calc R U P L 2
C96B C 0.6041(17) 0.028(4) 0.702(3) 0.161(17) Uani 0.4277 1 d D U P L 2
H96D H 0.599310 -0.022030 0.714390 0.242 Uiso 0.4277 1 calc R U P L 2
H96E H 0.599992 0.065188 0.726839 0.242 Uiso 0.4277 1 calc R U P L 2
H96F H 0.585135 0.038270 0.676522 0.242 Uiso 0.4277 1 calc R U P L 2
C119 C 0.7226(14) 0.333(2) 0.7943(11) 0.123(6) Uani 0.4641 1 d D . P I 2
H11M H 0.737447 0.303206 0.817600 0.185 Uiso 0.4641 1 calc R U P I 2
H11N H 0.740383 0.372200 0.782468 0.185 Uiso 0.4641 1 calc R U P I 2
H11O H 0.698604 0.355387 0.808435 0.185 Uiso 0.4641 1 calc R U P I 2

loop_
_atom_site_aniso_label
_atom_site_aniso_U_11
_atom_site_aniso_U_22
_atom_site_aniso_U_33
_atom_site_aniso_U_23
_atom_site_aniso_U_13
_atom_site_aniso_U_12
W1 0.0252(2) 0.0371(3) 0.0350(3) -0.0043(2) -0.0026(2) 0.0009(2)
W2 0.0322(3) 0.0254(2) 0.0291(2) -0.00083(18) -0.0007(2) 0.00103(19)
W3 0.0272(2) 0.0352(2) 0.0285(2) -0.00128(18) 0.00370(19) -0.0011(2)
W4 0.0308(3) 0.0267(2) 0.0422(3) -0.00208(19) 0.0029(2) -0.0031(2)
W5 0.0280(2) 0.0351(2) 0.0251(2) -0.00470(18) -0.00151(19) -0.00137(19)
W6 0.0266(2) 0.0360(2) 0.0222(2) -0.00093(18) 0.00093(18) -0.00480(19)
W7 0.0291(2) 0.0377(2) 0.0217(2) -0.00157(18) -0.00010(19) -0.0038(2)
W8 0.0316(3) 0.0249(2) 0.0336(2) -0.00402(18) 0.0048(2) 0.00219(19)
W9 0.0337(3) 0.0269(2) 0.0321(2) 0.00095(18) 0.0058(2) 0.00271(19)
W10 0.0273(2) 0.0285(2) 0.0366(3) -0.00250(19) 0.0019(2) 0.00193(19)
O1 0.030(4) 0.060(5) 0.053(5) -0.011(4) -0.006(4) 0.005(4)
O2 0.035(4) 0.036(4) 0.032(4) 0.001(3) 0.001(3) 0.009(3)
O3 0.016(3) 0.036(4) 0.042(4) -0.006(3) -0.004(3) -0.003(3)
O4 0.028(4) 0.043(4) 0.048(5) -0.013(3) 0.008(3) -0.007(3)
O5 0.024(4) 0.039(4) 0.037(4) -0.007(3) -0.004(3) -0.002(3)
O6 0.047(5) 0.030(4) 0.039(5) 0.001(3) -0.002(4) 0.000(3)
O7 0.036(5) 0.053(5) 0.038(4) -0.006(4) 0.010(4) 0.004(4)
O8 0.047(5) 0.041(4) 0.053(5) 0.000(4) 0.006(4) -0.004(4)
O9 0.036(5) 0.053(5) 0.029(4) -0.011(3) -0.004(3) -0.002(4)
O10 0.031(4) 0.034(4) 0.024(4) 0.000(3) 0.000(3) 0.000(3)
O11 0.035(4) 0.027(4) 0.032(4) -0.003(3) -0.001(3) 0.002(3)
O12 0.035(4) 0.039(4) 0.039(4) 0.002(3) 0.003(3) 0.002(3)
O13 0.034(4) 0.031(4) 0.035(4) -0.012(3) -0.004(3) 0.003(3)
O14 0.023(4) 0.025(3) 0.039(4) -0.004(3) -0.003(3) 0.003(3)
O15 0.028(4) 0.026(4) 0.033(4) 0.000(3) 0.003(3) 0.004(3)
O16 0.037(4) 0.024(4) 0.025(4) 0.002(3) 0.002(3) 0.005(3)
O17 0.033(4) 0.032(4) 0.039(4) 0.001(3) 0.006(3) 0.004(3)
O18 0.025(4) 0.028(4) 0.032(4) -0.003(3) 0.002(3) -0.001(3)
O19 0.042(5) 0.043(4) 0.026(4) 0.002(3) 0.002(3) -0.011(4)
O20 0.036(4) 0.028(3) 0.016(3) 0.002(3) 0.006(3) 0.003(3)
O21 0.044(5) 0.045(4) 0.037(4) -0.009(3) 0.000(4) -0.005(4)
O22 0.028(4) 0.055(5) 0.021(4) 0.003(3) 0.008(3) -0.002(3)
O23 0.036(4) 0.040(4) 0.027(4) -0.002(3) -0.007(3) -0.011(3)
O24 0.029(4) 0.061(5) 0.029(4) 0.003(4) 0.002(3) 0.001(4)
O25 0.038(5) 0.030(4) 0.045(5) -0.007(3) 0.007(4) 0.006(3)
O26 0.028(4) 0.041(4) 0.030(4) 0.003(3) 0.006(3) -0.001(3)
O27 0.030(4) 0.037(4) 0.031(4) 0.002(3) 0.009(3) 0.008(3)
O28 0.028(4) 0.025(4) 0.031(4) -0.004(3) 0.001(3) 0.002(3)
O29 0.036(4) 0.025(4) 0.037(4) -0.004(3) 0.003(3) 0.000(3)
O30 0.042(5) 0.034(4) 0.040(5) 0.006(3) 0.005(4) 0.001(4)
O31 0.027(4) 0.040(4) 0.047(5) -0.004(4) 0.003(3) 0.000(3)
O32 0.028(4) 0.028(4) 0.039(4) -0.004(3) 0.009(3) -0.001(3)
O33 0.043(5) 0.030(4) 0.036(4) 0.002(3) 0.002(4) 0.010(3)
O34 0.036(5) 0.022(5) 0.024(5) 0.001(4) 0.003(4) 0.005(4)
O43 0.058(6) 0.032(5) 0.039(5) 0.006(4) 0.008(4) -0.011(4)
N1 0.056(6) 0.048(5) 0.061(6) -0.007(5) -0.004(5) 0.011(4)
N2 0.053(6) 0.059(6) 0.052(6) 0.003(4) -0.009(4) -0.004(5)
N3 0.046(5) 0.049(5) 0.060(6) 0.015(4) 0.010(5) -0.007(5)
N4 0.070(6) 0.064(6) 0.025(5) 0.006(4) -0.006(4) -0.007(5)
N5 0.033(5) 0.039(4) 0.037(4) 0.008(4) -0.002(4) 0.010(4)
N6 0.084(7) 0.055(6) 0.040(5) 0.011(4) -0.025(5) -0.029(5)
N7 0.041(5) 0.066(5) 0.023(4) -0.008(4) 0.012(4) 0.003(5)
N8 0.134(17) 0.101(13) 0.160(18) 0.000(12) -0.003(13) 0.029(11)
N9 0.43(4) 0.125(17) 0.110(15) -0.055(12) 0.03(2) -0.04(2)
C1 0.057(6) 0.047(6) 0.059(9) -0.005(6) -0.004(6) 0.013(5)
C2 0.062(8) 0.049(6) 0.075(10) -0.009(7) -0.002(8) 0.007(6)
C3 0.069(8) 0.054(7) 0.090(12) 0.004(8) 0.004(9) 0.002(6)
C4 0.073(12) 0.056(8) 0.137(17) 0.010(9) 0.020(11) -0.005(7)
C5 0.061(8) 0.053(8) 0.069(6) 0.000(6) -0.005(6) 0.011(7)
C6 0.112(14) 0.091(12) 0.060(7) 0.004(8) 0.000(8) 0.049(11)
C7 0.140(17) 0.106(14) 0.053(8) 0.003(9) -0.008(10) 0.050(12)
C8 0.21(3) 0.17(2) 0.060(9) -0.004(12) 0.002(13) 0.10(2)
C9 0.050(8) 0.046(6) 0.100(12) -0.011(7) -0.001(8) 0.024(5)
C10 0.061(9) 0.063(7) 0.123(15) -0.004(9) -0.019(10) 0.005(6)
C11 0.066(10) 0.063(7) 0.097(13) -0.006(8) 0.011(9) -0.001(7)
C12 0.081(12) 0.093(12) 0.17(2) 0.000(13) -0.001(13) -0.025(10)
C13 0.064(9) 0.059(8) 0.066(6) -0.001(6) 0.008(6) 0.015(7)
C14 0.097(13) 0.083(11) 0.068(8) 0.014(8) 0.005(8) 0.015(9)
C15 0.134(16) 0.156(19) 0.052(9) 0.004(11) 0.007(11) 0.036(14)
C16 0.105(16) 0.47(6) 0.19(3) 0.19(4) 0.052(18) 0.08(2)
C17 0.058(7) 0.068(9) 0.053(7) 0.000(6) -0.006(5) -0.002(7)
C18 0.056(7) 0.066(9) 0.063(8) -0.013(7) -0.006(6) -0.004(7)
C19 0.074(8) 0.091(12) 0.062(9) -0.012(8) 0.002(7) 0.002(9)
C20 0.056(8) 0.129(16) 0.098(14) -0.015(12) 0.015(9) -0.013(9)
C21 0.054(9) 0.078(7) 0.051(8) -0.010(6) -0.011(7) -0.001(7)
C22 0.081(12) 0.066(8) 0.081(11) -0.009(6) -0.008(9) -0.005(8)
C23 0.071(11) 0.091(10) 0.091(12) -0.026(9) 0.000(9) -0.002(9)
C24 0.103(15) 0.106(16) 0.16(2) -0.040(14) 0.045(14) 0.008(12)
C25 0.054(6) 0.058(8) 0.046(7) -0.001(6) -0.017(5) -0.003(6)
C26 0.058(7) 0.065(9) 0.056(8) -0.007(7) -0.014(6) 0.003(6)
C27 0.064(8) 0.055(8) 0.074(10) -0.012(7) -0.023(7) 0.003(6)
C28 0.072(10) 0.110(14) 0.092(13) -0.029(11) -0.013(8) 0.016(10)
C29 0.067(10) 0.063(7) 0.059(9) 0.007(5) -0.008(7) 0.000(6)
C30 0.142(16) 0.069(8) 0.050(9) 0.010(6) -0.022(9) -0.024(9)
C31 0.097(13) 0.066(9) 0.092(13) 0.007(8) 0.002(10) -0.027(9)
C32 0.087(18) 0.32(4) 0.32(4) 0.23(4) 0.06(2) 0.04(2)
C33 0.043(7) 0.053(7) 0.058(6) 0.013(5) 0.010(6) -0.012(6)
C34 0.066(10) 0.051(7) 0.061(7) 0.011(5) -0.007(7) -0.005(7)
C35 0.095(13) 0.083(10) 0.056(8) -0.007(7) -0.007(8) -0.012(9)
C36 0.15(2) 0.091(11) 0.086(13) -0.024(10) 0.007(13) -0.004(12)
C37 0.054(6) 0.055(7) 0.065(8) 0.020(6) 0.019(6) -0.007(6)
C38 0.053(7) 0.060(8) 0.071(10) 0.010(7) 0.012(7) -0.006(6)
C39 0.066(8) 0.063(9) 0.083(11) 0.009(7) 0.002(8) 0.004(7)
C40 0.060(9) 0.110(14) 0.124(17) 0.030(12) 0.004(10) -0.005(9)
C41 0.061(9) 0.049(6) 0.076(9) 0.011(5) 0.024(8) -0.008(6)
C42 0.17(2) 0.081(9) 0.077(11) -0.006(8) 0.030(12) -0.008(11)
C43 0.073(12) 0.088(9) 0.088(11) -0.016(8) 0.030(10) -0.007(9)
C44 0.15(2) 0.139(17) 0.081(12) -0.044(12) 0.014(13) 0.018(15)
C45 0.039(6) 0.058(8) 0.089(11) 0.018(7) 0.016(6) -0.007(6)
C46 0.055(7) 0.096(12) 0.115(14) 0.035(10) -0.011(9) -0.002(8)
C47 0.058(8) 0.083(10) 0.131(16) 0.023(11) -0.002(10) -0.001(8)
C48 0.080(13) 0.100(12) 0.18(2) -0.005(14) -0.025(14) -0.018(10)
C49 0.081(7) 0.072(9) 0.040(7) -0.010(6) 0.000(5) -0.003(7)
C50 0.081(8) 0.106(13) 0.045(8) -0.009(8) -0.003(6) 0.018(9)
C51 0.115(13) 0.144(17) 0.065(11) -0.012(10) 0.026(10) 0.034(13)
C52 0.111(18) 0.17(2) 0.125(19) 0.031(15) 0.035(14) 0.006(16)
C53 0.062(9) 0.067(6) 0.037(6) 0.005(5) 0.006(6) -0.008(6)
C54 0.056(9) 0.070(7) 0.041(7) 0.007(5) 0.012(6) -0.013(7)
C55 0.074(10) 0.062(8) 0.045(7) 0.009(6) 0.011(6) -0.002(7)
C56 0.077(11) 0.065(9) 0.071(10) 0.000(7) 0.024(8) 0.001(8)
C57 0.076(7) 0.064(9) 0.035(7) 0.011(6) -0.011(5) -0.012(7)
C58 0.068(7) 0.133(15) 0.064(10) 0.023(10) -0.006(6) -0.023(9)
C61 0.111(13) 0.076(7) 0.034(7) 0.020(5) -0.026(7) -0.019(8)
C62 0.24(3) 0.076(9) 0.064(11) 0.011(7) -0.047(13) -0.037(12)
C63 0.26(3) 0.063(10) 0.091(15) 0.020(9) -0.041(16) -0.033(13)
C64 0.34(4) 0.106(16) 0.15(2) 0.040(15) -0.08(3) -0.09(2)
C65 0.034(6) 0.035(5) 0.042(7) 0.005(5) 0.001(5) 0.005(4)
C66 0.036(6) 0.051(6) 0.063(9) 0.004(6) -0.011(6) 0.000(5)
C67 0.048(7) 0.049(6) 0.083(11) -0.007(7) -0.013(8) -0.006(6)
C68 0.058(9) 0.071(9) 0.096(12) 0.021(9) -0.026(9) -0.021(7)
C69 0.043(7) 0.064(8) 0.033(5) 0.008(5) 0.002(5) 0.023(6)
C73 0.036(5) 0.043(6) 0.053(8) 0.004(6) 0.003(5) 0.005(5)
C74 0.040(7) 0.048(6) 0.120(14) 0.031(8) -0.008(8) 0.004(5)
C75 0.045(7) 0.051(7) 0.114(13) 0.006(8) -0.010(8) 0.007(6)
C76 0.067(11) 0.059(8) 0.162(19) 0.023(10) -0.012(12) -0.009(7)
C77 0.045(7) 0.036(6) 0.039(5) 0.003(5) 0.003(5) 0.005(5)
C78 0.055(8) 0.064(8) 0.036(5) 0.003(6) 0.003(5) 0.010(6)
C79 0.077(11) 0.085(8) 0.039(7) 0.000(7) 0.013(7) 0.023(8)
C80 0.131(16) 0.083(8) 0.051(9) -0.012(8) 0.000(10) 0.052(10)
C81 0.088(8) 0.058(7) 0.034(6) 0.014(5) -0.024(6) -0.027(6)
C82 0.100(9) 0.066(9) 0.056(9) 0.004(7) -0.004(8) -0.032(8)
C83 0.093(10) 0.067(9) 0.074(11) 0.008(7) -0.011(8) -0.015(8)
C84 0.102(11) 0.112(14) 0.073(12) 0.005(10) 0.005(10) -0.024(10)
C85 0.066(9) 0.066(8) 0.045(6) 0.009(5) -0.023(6) -0.036(7)
C86 0.080(11) 0.065(8) 0.047(7) 0.013(6) -0.022(7) -0.039(8)
C87 0.089(11) 0.061(8) 0.049(8) 0.010(6) -0.028(7) -0.028(8)
C88 0.098(13) 0.061(8) 0.061(9) 0.015(7) -0.030(9) -0.023(8)
C89 0.076(7) 0.056(8) 0.061(9) 0.013(6) -0.036(6) -0.024(6)
C90 0.099(9) 0.076(10) 0.061(10) 0.004(7) -0.026(8) -0.021(8)
C91 0.097(9) 0.090(12) 0.097(13) -0.031(10) -0.023(10) -0.003(9)
C92 0.124(14) 0.090(13) 0.102(14) -0.045(10) -0.044(11) 0.013(11)
C93 0.115(13) 0.054(7) 0.064(9) 0.024(6) -0.025(8) -0.036(8)
C97 0.045(6) 0.084(10) 0.043(7) -0.005(7) 0.013(5) 0.011(6)
C98 0.045(7) 0.100(11) 0.049(7) 0.004(8) 0.011(5) -0.004(7)
C99 0.044(8) 0.133(15) 0.078(10) 0.019(10) 0.001(7) 0.000(9)
C100 0.120(17) 0.141(19) 0.112(14) -0.007(14) -0.048(13) 0.009(15)
C101 0.050(8) 0.061(6) 0.061(9) -0.009(6) 0.006(7) 0.004(6)
C102 0.048(9) 0.070(7) 0.076(10) -0.005(7) -0.004(7) -0.006(6)
C103 0.085(12) 0.066(7) 0.092(13) -0.004(8) 0.003(10) -0.011(8)
C104 0.092(15) 0.076(10) 0.21(3) -0.007(13) 0.035(15) -0.026(10)
C105 0.053(7) 0.086(10) 0.024(5) -0.007(6) 0.007(5) -0.002(7)
C106 0.053(7) 0.085(10) 0.035(6) -0.004(6) -0.001(5) -0.005(7)
C107 0.071(10) 0.20(2) 0.027(7) -0.009(9) -0.005(7) -0.011(12)
C108 0.089(12) 0.31(4) 0.067(13) 0.014(17) -0.030(11) -0.028(17)
C109 0.051(7) 0.066(6) 0.028(6) -0.002(5) 0.012(5) 0.001(6)
C110 0.050(8) 0.062(6) 0.038(7) -0.011(5) 0.003(6) 0.003(6)
C111 0.047(8) 0.062(6) 0.048(8) 0.001(6) -0.003(6) 0.002(6)
C112 0.088(13) 0.064(7) 0.092(13) 0.010(8) -0.002(10) 0.006(8)
C113 0.18(2) 0.088(13) 0.081(12) -0.032(9) 0.057(13) -0.034(13)
C114 0.132(18) 0.080(12) 0.093(13) -0.030(9) 0.024(12) -0.012(12)
C115 0.108(16) 0.074(12) 0.087(13) 0.011(10) -0.016(11) 0.002(9)
C116 0.136(19) 0.098(14) 0.093(15) 0.010(11) -0.016(12) 0.029(11)
C118 0.110(12) 0.147(15) 0.112(14) 0.064(11) -0.012(10) -0.051(10)
W11A 0.0384(7) 0.0419(8) 0.0232(7) 0.0074(5) -0.0028(6) -0.0164(7)
W12A 0.0271(7) 0.0336(6) 0.0361(6) 0.0102(5) -0.0005(6) -0.0077(6)
W13A 0.0433(9) 0.0326(11) 0.0379(7) -0.0034(6) 0.0049(7) -0.0105(8)
O35A 0.070(9) 0.065(9) 0.042(6) 0.013(6) -0.001(6) -0.018(7)
O36A 0.051(4) 0.050(4) 0.048(4) 0.007(4) 0.008(4) -0.010(4)
O37A 0.056(5) 0.038(4) 0.053(4) 0.007(4) 0.011(4) -0.012(4)
O38A 0.059(5) 0.052(5) 0.042(5) 0.002(4) 0.013(5) -0.013(5)
O39A 0.034(6) 0.089(8) 0.085(9) 0.030(8) -0.002(6) -0.010(6)
O40A 0.086(9) 0.054(7) 0.071(9) -0.008(7) 0.028(8) -0.018(6)
O41A 0.065(4) 0.051(4) 0.058(4) 0.004(4) 0.010(4) -0.019(4)
O42A 0.053(5) 0.060(5) 0.069(5) 0.011(4) 0.012(5) -0.002(4)
O44A 0.053(5) 0.074(5) 0.060(5) 0.021(4) 0.002(4) -0.017(5)
N10A 0.110(12) 0.147(15) 0.112(14) 0.064(11) -0.012(10) -0.051(10)
C59A 0.071(9) 0.079(12) 0.061(16) -0.006(13) -0.003(10) 0.008(12)
C60A 0.069(11) 0.088(16) 0.092(16) 0.015(12) 0.007(12) 0.006(12)
C70A 0.058(15) 0.048(14) 0.044(8) 0.003(10) 0.019(8) 0.010(11)
C71A 0.081(17) 0.058(19) 0.045(8) 0.001(12) 0.012(10) 0.007(14)
C72A 0.15(3) 0.069(18) 0.051(11) 0.001(13) 0.036(14) 0.015(17)
C94A 0.15(3) 0.118(16) 0.077(14) 0.066(13) -0.042(17) -0.072(18)
C95A 0.15(3) 0.125(17) 0.095(17) 0.077(14) -0.01(2) -0.07(2)
C96A 0.23(4) 0.13(3) 0.14(3) 0.07(2) -0.05(3) -0.02(3)
C117 0.110(12) 0.147(15) 0.112(14) 0.064(11) -0.012(10) -0.051(10)
W11B 0.081(3) 0.070(2) 0.066(2) 0.0105(15) 0.0221(16) -0.0111(18)
W12B 0.092(3) 0.110(3) 0.106(3) 0.016(2) 0.010(2) -0.011(2)
W13B 0.098(3) 0.040(2) 0.089(3) -0.0067(18) 0.043(2) -0.0207(19)
O35B 0.073(11) 0.068(10) 0.049(8) 0.010(7) 0.011(8) -0.015(10)
O36B 0.059(5) 0.064(5) 0.062(5) 0.009(4) 0.011(4) -0.011(4)
O37B 0.066(5) 0.047(5) 0.058(5) 0.010(4) 0.018(5) -0.014(4)
O38B 0.068(7) 0.059(6) 0.051(7) -0.002(6) 0.015(6) -0.013(6)
O39B 0.040(8) 0.089(10) 0.085(10) 0.025(10) 0.004(7) -0.008(7)
O40B 0.084(10) 0.049(8) 0.076(11) 0.000(8) 0.024(10) -0.016(8)
O41B 0.065(4) 0.053(4) 0.062(4) 0.004(4) 0.012(4) -0.018(4)
O42B 0.055(5) 0.063(5) 0.071(6) 0.013(5) 0.008(5) -0.002(5)
O44B 0.062(7) 0.086(7) 0.071(6) 0.022(6) 0.005(6) -0.016(7)
N10B 0.110(12) 0.147(15) 0.112(14) 0.064(11) -0.012(10) -0.051(10)
C59B 0.071(9) 0.079(12) 0.061(16) -0.006(13) -0.003(10) 0.008(12)
C60B 0.069(11) 0.088(16) 0.092(16) 0.015(12) 0.007(12) 0.006(12)
C70B 0.056(18) 0.068(16) 0.041(8) 0.003(10) 0.023(11) 0.002(14)
C71B 0.072(17) 0.07(2) 0.044(9) 0.006(12) 0.024(12) -0.001(14)
C72B 0.08(2) 0.08(2) 0.05(2) 0.016(16) 0.006(18) -0.007(17)
C94B 0.14(3) 0.105(19) 0.082(19) 0.060(15) -0.043(19) -0.045(19)
C95B 0.16(3) 0.112(19) 0.088(19) 0.063(15) -0.05(2) -0.06(2)
C96B 0.17(3) 0.15(3) 0.16(3) 0.08(3) -0.02(3) -0.06(3)
C119 0.110(12) 0.147(15) 0.112(14) 0.064(11) -0.012(10) -0.051(10)

loop_
_atom_type_symbol
_atom_type_description
_atom_type_scat_dispersion_real
_atom_type_scat_dispersion_imag
_atom_type_scat_source
C C 0.0033 0.0016 'International Tables Vol C Tables 4.2.6.8 and 6.1.1.4'
H H 0.0000 0.0000 'International Tables Vol C Tables 4.2.6.8 and 6.1.1.4'
N N 0.0061 0.0033 'International Tables Vol C Tables 4.2.6.8 and 6.1.1.4'
O O 0.0106 0.0060 'International Tables Vol C Tables 4.2.6.8 and 6.1.1.4'
W W -0.8490 6.8722 'International Tables Vol C Tables 4.2.6.8 and 6.1.1.4'

loop_
_exptl_crystal_face_index_h
_exptl_crystal_face_index_k
_exptl_crystal_face_index_l
_exptl_crystal_face_perp_dist
0 0 -1 0.1271
0 0 1 0.0151
1 0 0 0.0313
-1 0 0 0.0193
0 -1 -1 0.1548
0 1 1 0.1728
0 -1 1 0.0952
0 1 -1 0.2442

loop_
_geom_angle_atom_site_label_1
_geom_angle_atom_site_label_2
_geom_angle_atom_site_label_3
_geom_angle
_geom_angle_site_symmetry_1
_geom_angle_site_symmetry_3
_geom_angle_publ_flag
O1 W1 O2 102.1(3) . . ?
O1 W1 O3 103.5(3) . . ?
O1 W1 O4 104.1(4) . . ?
O1 W1 O5 102.2(3) . . ?
O1 W1 O14 178.0(3) . . ?
O2 W1 O5 85.6(3) . . ?
O2 W1 O14 76.3(3) . . ?
O3 W1 O2 85.4(3) . . ?
O3 W1 O5 154.0(3) . . ?
O3 W1 O14 77.5(3) . . ?
O4 W1 O2 153.8(3) . . ?
O4 W1 O3 89.5(3) . . ?
O4 W1 O5 87.9(3) . . ?
O4 W1 O14 77.5(3) . . ?
O5 W1 O14 76.7(3) . . ?
O2 W2 O14 74.9(3) . . ?
O6 W2 O2 98.3(3) . . ?
O6 W2 O10 101.7(3) . . ?
O6 W2 O11 102.1(3) . . ?
O6 W2 O14 173.2(3) . . ?
O6 W2 O15 105.6(3) . . ?
O10 W2 O2 84.7(3) . . ?
O10 W2 O14 77.3(3) . . ?
O11 W2 O2 85.1(3) . . ?
O11 W2 O10 155.2(3) . . ?
O11 W2 O14 78.2(3) . . ?
O15 W2 O2 156.0(3) . . ?
O15 W2 O10 90.5(3) . . ?
O15 W2 O11 89.8(3) . . ?
O15 W2 O14 81.1(3) . . ?
O3 W3 O14 76.0(3) . . ?
O7 W3 O3 97.4(3) . . ?
O7 W3 O11 103.4(3) . . ?
O7 W3 O12 102.5(3) . . ?
O7 W3 O14 173.1(3) . . ?
O7 W3 O16 99.3(3) . . ?
O11 W3 O3 85.7(3) . . ?
O11 W3 O14 78.5(3) . . ?
O12 W3 O3 88.0(3) . . ?
O12 W3 O11 153.9(3) . . ?
O12 W3 O14 75.5(3) . . ?
O16 W3 O3 162.7(3) . . ?
O16 W3 O11 86.3(3) . . ?
O16 W3 O12 92.6(3) . . ?
O16 W3 O14 87.5(3) . . ?
O4 W4 O14 72.4(3) . . ?
O8 W4 O4 89.3(3) . . ?
O8 W4 O12 102.0(3) . . ?
O8 W4 O13 103.4(3) . . ?
O8 W4 O14 161.7(3) . . ?
O8 W4 O17 101.9(4) . . ?
O12 W4 O4 84.2(3) . . ?
O12 W4 O13 151.6(3) . . ?
O12 W4 O14 75.8(3) . . ?
O13 W4 O4 83.5(3) . . ?
O13 W4 O14 76.1(3) . . ?
O17 W4 O4 168.7(3) . . ?
O17 W4 O12 94.6(3) . . ?
O17 W4 O13 92.5(3) . . ?
O17 W4 O14 96.4(3) . . ?
O5 W5 O14 76.3(3) . . ?
O9 W5 O5 96.5(3) . . ?
O9 W5 O10 103.5(3) . . ?
O9 W5 O13 102.2(3) . . ?
O9 W5 O14 172.6(3) . . ?
O9 W5 O18 99.9(3) . . ?
O10 W5 O5 85.6(3) . . ?
O10 W5 O14 78.0(3) . . ?
O13 W5 O5 88.1(3) . . ?
O13 W5 O10 154.1(3) . . ?
O13 W5 O14 76.0(3) . . ?
O18 W5 O5 162.9(3) . . ?
O18 W5 O10 85.9(3) . . ?
O18 W5 O13 93.2(3) . . ?
O18 W5 O14 87.5(3) . . ?
O15 W6 W7 48.32(17) . . ?
O18 W6 W7 110.0(2) . . ?
O18 W6 O15 83.8(3) . . ?
O18 W6 O20 82.2(3) . . ?
O18 W6 O23 148.1(3) . . ?
O19 W6 W7 121.2(2) . . ?
O19 W6 O15 87.9(3) . . ?
O19 W6 O18 99.2(3) . . ?
O19 W6 O20 162.3(3) . . ?
O19 W6 O22 101.4(3) . . ?
O19 W6 O23 100.0(3) . . ?
O20 W6 W7 43.52(17) . . ?
O20 W6 O15 74.7(2) . . ?
O22 W6 W7 121.2(2) . . ?
O22 W6 O15 169.3(3) . . ?
O22 W6 O18 99.7(3) . . ?
O22 W6 O20 95.7(3) . . ?
O22 W6 O23 101.1(3) . . ?
O23 W6 W7 38.1(2) . . ?
O23 W6 O15 71.7(3) . . ?
O23 W6 O20 71.9(3) . . ?
O15 W7 W6 47.78(17) . . ?
O16 W7 W6 109.5(2) . . ?
O16 W7 O15 82.7(3) . . ?
O16 W7 O20 82.8(3) . . ?
O16 W7 O23 147.3(3) . . ?
O20 W7 W6 43.40(17) . . ?
O20 W7 O15 74.2(2) . . ?
O21 W7 W6 119.2(3) . . ?
O21 W7 O15 86.8(3) . . ?
O21 W7 O16 99.4(3) . . ?
O21 W7 O20 160.5(3) . . ?
O21 W7 O23 98.4(3) . . ?
O23 W7 W6 37.87(19) . . ?
O23 W7 O15 71.1(3) . . ?
O23 W7 O20 71.7(3) . . ?
O24 W7 W6 121.6(2) . . ?
O24 W7 O15 168.9(3) . . ?
O24 W7 O16 100.2(3) . . ?
O24 W7 O20 95.5(3) . . ?
O24 W7 O21 103.2(4) . . ?
O24 W7 O23 102.2(3) . . ?
O25 W8 O26 103.8(3) . . ?
O25 W8 O27 104.1(3) . . ?
O25 W8 O28 103.9(3) . . ?
O25 W8 O29 103.1(3) . . ?
O25 W8 O34 179.5(3) . . ?
O26 W8 O29 87.3(3) . . ?
O26 W8 O34 76.0(2) . . ?
O27 W8 O26 86.6(3) . . ?
O27 W8 O29 152.8(3) . . ?
O27 W8 O34 76.4(2) . . ?
O28 W8 O26 152.3(3) . . ?
O28 W8 O27 87.0(3) . . ?
O28 W8 O29 86.2(3) . . ?
O28 W8 O34 76.35(19) . . ?
O29 W8 O34 76.4(2) . . ?
O26 W9 O28 152.0(3) . 3_667 ?
O26 W9 O34 75.9(2) . . ?
O28 W9 O34 76.1(2) 3_667 . ?
O30 W9 O26 103.3(3) . . ?
O30 W9 O28 104.7(3) . 3_667 ?
O30 W9 O32 103.6(3) . . ?
O30 W9 O33 103.7(3) . . ?
O30 W9 O34 179.2(3) . . ?
O32 W9 O26 86.5(3) . . ?
O32 W9 O28 87.1(3) . 3_667 ?
O32 W9 O34 76.6(2) . . ?
O33 W9 O26 86.1(3) . . ?
O33 W9 O28 87.2(3) . 3_667 ?
O33 W9 O32 152.7(3) . . ?
O33 W9 O34 76.1(2) . . ?
O27 W10 O34 76.1(2) . . ?
O29 W10 O27 152.5(3) 3_667 . ?
O29 W10 O33 86.7(3) 3_667 3_667 ?
O29 W10 O34 76.3(2) 3_667 . ?
O31 W10 O27 103.4(3) . . ?
O31 W10 O29 104.1(3) . 3_667 ?
O31 W10 O32 104.5(3) . . ?
O31 W10 O33 103.2(3) . 3_667 ?
O31 W10 O34 178.9(3) . . ?
O32 W10 O27 86.6(3) . . ?
O32 W10 O29 86.7(3) . 3_667 ?
O32 W10 O33 152.3(3) . 3_667 ?
O32 W10 O34 76.5(2) . . ?
O33 W10 O27 87.0(3) 3_667 . ?
O33 W10 O34 75.8(2) 3_667 . ?
W1 O2 W2 117.2(3) . . ?
W1 O3 W3 115.5(3) . . ?
W1 O4 W4 115.2(4) . . ?
W5 O5 W1 115.7(3) . . ?
W2 O10 W5 115.6(3) . . ?
W2 O11 W3 114.8(3) . . ?
W3 O12 W4 117.1(4) . . ?
W5 O13 W4 116.2(3) . . ?
W1 O14 W2 91.7(2) . . ?
W1 O14 W3 91.0(2) . . ?
W1 O14 W5 91.3(2) . . ?
W3 O14 W2 88.2(2) . . ?
W4 O14 W1 94.9(2) . . ?
W4 O14 W2 173.5(3) . . ?
W4 O14 W3 91.3(2) . . ?
W4 O14 W5 91.4(2) . . ?
W5 O14 W2 88.8(2) . . ?
W5 O14 W3 176.3(3) . . ?
W2 O15 W6 135.3(4) . . ?
W2 O15 W7 136.6(4) . . ?
W6 O15 W7 83.9(2) . . ?
W3 O16 W7 146.8(4) . . ?
W5 O18 W6 146.1(4) . . ?
W6 O20 W7 93.1(3) . . ?
W6 O23 W7 104.1(3) . . ?
W8 O26 W9 118.0(4) . . ?
W8 O27 W10 117.5(3) . . ?
W8 O28 W9 117.7(3) . 3_667 ?
W8 O29 W10 117.2(3) . 3_667 ?
W9 O32 W10 117.1(4) . . ?
W9 O33 W10 117.9(4) . 3_667 ?
W8 O34 W8 180.000(18) . 3_667 ?
W9 O34 W8 90.107(15) . . ?
W9 O34 W8 89.893(16) . 3_667 ?
W9 O34 W8 89.893(16) 3_667 . ?
W9 O34 W8 90.107(15) 3_667 3_667 ?
W9 O34 W9 180.0 . 3_667 ?
W9 O34 W10 90.218(16) . 3_667 ?
W9 O34 W10 89.782(16) . . ?
W9 O34 W10 90.218(16) 3_667 . ?
W9 O34 W10 89.782(16) 3_667 3_667 ?
W10 O34 W8 89.977(16) 3_667 3_667 ?
W10 O34 W8 90.023(16) . 3_667 ?
W10 O34 W8 89.977(16) . . ?
W10 O34 W8 90.023(16) 3_667 . ?
W10 O34 W10 180.0 3_667 . ?
W11A O43 W11A 180.0 3_776 . ?
W11A O43 W13A 90.32(11) 3_776 3_776 ?
W11A O43 W13A 89.68(11) 3_776 . ?
W11A O43 W13A 90.32(11) . . ?
W11A O43 W13A 89.68(11) . 3_776 ?
W11A O43 W12B 86.86(17) . 3_776 ?
W11A O43 W12B 93.14(17) 3_776 3_776 ?
W12A O43 W11A 90.54(9) . . ?
W12A O43 W11A 89.46(9) . 3_776 ?
W12A O43 W11A 90.54(9) 3_776 3_776 ?
W12A O43 W11A 89.46(9) 3_776 . ?
W12A O43 W12A 180.0 . 3_776 ?
W12A O43 W13A 90.04(8) 3_776 . ?
W12A O43 W13A 89.96(8) 3_776 3_776 ?
W12A O43 W13A 89.96(8) . . ?
W12A O43 W13A 90.04(8) . 3_776 ?
W12A O43 W12B 177.26(19) . 3_776 ?
W12A O43 W12B 2.74(19) 3_776 3_776 ?
W13A O43 W13A 180.0 3_776 . ?
W11B O43 W11B 180.0 3_776 . ?
W11B O43 W12B 88.0(2) . . ?
W11B O43 W12B 92.0(2) 3_776 . ?
W12B O43 W12B 180.0 3_776 . ?
W13B O43 W11B 90.9(2) . . ?
W13B O43 W11B 89.1(2) 3_776 . ?
W13B O43 W12B 89.0(2) . . ?
W13B O43 W12B 91.0(2) 3_776 . ?
W13B O43 W13B 180.0 3_776 . ?
C1 N1 C5 111.7(11) . . ?
C1 N1 C13 110.3(11) . . ?
C9 N1 C1 107.0(10) . . ?
C9 N1 C5 111.8(11) . . ?
C9 N1 C13 110.8(11) . . ?
C13 N1 C5 105.3(10) . . ?
C17 N2 C21 111.8(11) . . ?
C17 N2 C25 106.4(10) . . ?
C17 N2 C29 113.5(11) . . ?
C21 N2 C25 111.2(10) . . ?
C21 N2 C29 105.3(10) . . ?
C29 N2 C25 108.8(10) . . ?
C33 N3 C37 110.5(10) . . ?
C33 N3 C41 106.6(9) . . ?
C33 N3 C45 111.1(11) . . ?
C41 N3 C37 111.5(11) . . ?
C45 N3 C37 105.7(9) . . ?
C45 N3 C41 111.5(10) . . ?
C49 N4 C53 110.7(10) . . ?
C57 N4 C49 107.3(10) . . ?
C57 N4 C53 111.4(11) . . ?
C61 N4 C49 110.9(12) . . ?
C61 N4 C53 105.0(9) . . ?
C61 N4 C57 111.6(11) . . ?
C69 N5 C65 110.1(9) . . ?
C69 N5 C73 111.9(9) . . ?
C73 N5 C65 106.4(8) . . ?
C77 N5 C65 110.7(9) . . ?
C77 N5 C69 106.8(8) . . ?
C77 N5 C73 111.0(9) . . ?
C81 N6 C85 111.1(11) . . ?
C81 N6 C89 108.7(10) . . ?
C81 N6 C93 110.2(11) . . ?
C85 N6 C89 109.9(10) . . ?
C85 N6 C93 106.1(9) . . ?
C93 N6 C89 110.9(12) . . ?
C97 N7 C101 110.3(10) . . ?
C97 N7 C105 105.0(9) . . ?
C97 N7 C109 112.0(10) . . ?
C105 N7 C101 112.5(10) . . ?
C109 N7 C101 105.9(9) . . ?
C109 N7 C105 111.3(10) . . ?
N1 C1 H1A 108.5 . . ?
N1 C1 H1B 108.5 . . ?
H1A C1 H1B 107.5 . . ?
C2 C1 N1 115.0(11) . . ?
C2 C1 H1A 108.5 . . ?
C2 C1 H1B 108.5 . . ?
C1 C2 H2A 109.8 . . ?
C1 C2 H2B 109.8 . . ?
C1 C2 C3 109.6(11) . . ?
H2A C2 H2B 108.2 . . ?
C3 C2 H2A 109.8 . . ?
C3 C2 H2B 109.8 . . ?
C2 C3 H3A 108.3 . . ?
C2 C3 H3B 108.3 . . ?
C2 C3 C4 115.8(13) . . ?
H3A C3 H3B 107.4 . . ?
C4 C3 H3A 108.3 . . ?
C4 C3 H3B 108.3 . . ?
C3 C4 H4A 109.5 . . ?
C3 C4 H4B 109.5 . . ?
C3 C4 H4C 109.5 . . ?
H4A C4 H4B 109.5 . . ?
H4A C4 H4C 109.5 . . ?
H4B C4 H4C 109.5 . . ?
N1 C5 H5A 108.7 . . ?
N1 C5 H5B 108.7 . . ?
H5A C5 H5B 107.6 . . ?
C6 C5 N1 114.1(12) . . ?
C6 C5 H5A 108.7 . . ?
C6 C5 H5B 108.7 . . ?
C5 C6 H6A 109.7 . . ?
C5 C6 H6B 109.7 . . ?
C5 C6 C7 109.8(13) . . ?
H6A C6 H6B 108.2 . . ?
C7 C6 H6A 109.7 . . ?
C7 C6 H6B 109.7 . . ?
C6 C7 H7A 109.7 . . ?
C6 C7 H7B 109.7 . . ?
H7A C7 H7B 108.2 . . ?
C8 C7 C6 110.0(15) . . ?
C8 C7 H7A 109.7 . . ?
C8 C7 H7B 109.7 . . ?
C7 C8 H8A 109.5 . . ?
C7 C8 H8B 109.5 . . ?
C7 C8 H8C 109.5 . . ?
H8A C8 H8B 109.5 . . ?
H8A C8 H8C 109.5 . . ?
H8B C8 H8C 109.5 . . ?
N1 C9 H9A 108.6 . . ?
N1 C9 H9B 108.6 . . ?
N1 C9 C10 114.7(11) . . ?
H9A C9 H9B 107.6 . . ?
C10 C9 H9A 108.6 . . ?
C10 C9 H9B 108.6 . . ?
C9 C10 H10A 109.5 . . ?
C9 C10 H10B 109.5 . . ?
H10A C10 H10B 108.0 . . ?
C11 C10 C9 110.9(13) . . ?
C11 C10 H10A 109.5 . . ?
C11 C10 H10B 109.5 . . ?
C10 C11 H11A 109.0 . . ?
C10 C11 H11B 109.0 . . ?
C10 C11 C12 113.1(14) . . ?
H11A C11 H11B 107.8 . . ?
C12 C11 H11A 109.0 . . ?
C12 C11 H11B 109.0 . . ?
C11 C12 H12A 109.5 . . ?
C11 C12 H12B 109.5 . . ?
C11 C12 H12C 109.5 . . ?
H12A C12 H12B 109.5 . . ?
H12A C12 H12C 109.5 . . ?
H12B C12 H12C 109.5 . . ?
N1 C13 H13A 108.0 . . ?
N1 C13 H13B 108.0 . . ?
H13A C13 H13B 107.2 . . ?
C14 C13 N1 117.3(12) . . ?
C14 C13 H13A 108.0 . . ?
C14 C13 H13B 108.0 . . ?
C13 C14 H14A 109.9 . . ?
C13 C14 H14B 109.9 . . ?
C13 C14 C15 109.0(14) . . ?
H14A C14 H14B 108.3 . . ?
C15 C14 H14A 109.9 . . ?
C15 C14 H14B 109.9 . . ?
C14 C15 H15A 108.6 . . ?
C14 C15 H15B 108.6 . . ?
H15A C15 H15B 107.6 . . ?
C16 C15 C14 115(2) . . ?
C16 C15 H15A 108.6 . . ?
C16 C15 H15B 108.6 . . ?
C15 C16 H16A 109.5 . . ?
C15 C16 H16B 109.5 . . ?
C15 C16 H16C 109.5 . . ?
H16A C16 H16B 109.5 . . ?
H16A C16 H16C 109.5 . . ?
H16B C16 H16C 109.5 . . ?
N2 C17 H17A 108.3 . . ?
N2 C17 H17B 108.3 . . ?
N2 C17 C18 116.1(11) . . ?
H17A C17 H17B 107.4 . . ?
C18 C17 H17A 108.3 . . ?
C18 C17 H17B 108.3 . . ?
C17 C18 H18A 109.8 . . ?
C17 C18 H18B 109.8 . . ?
C17 C18 C19 109.6(12) . . ?
H18A C18 H18B 108.2 . . ?
C19 C18 H18A 109.8 . . ?
C19 C18 H18B 109.8 . . ?
C18 C19 H19A 108.7 . . ?
C18 C19 H19B 108.7 . . ?
H19A C19 H19B 107.6 . . ?
C20 C19 C18 114.1(14) . . ?
C20 C19 H19A 108.7 . . ?
C20 C19 H19B 108.7 . . ?
C19 C20 H20A 109.5 . . ?
C19 C20 H20B 109.5 . . ?
C19 C20 H20C 109.5 . . ?
H20A C20 H20B 109.5 . . ?
H20A C20 H20C 109.5 . . ?
H20B C20 H20C 109.5 . . ?
N2 C21 H21A 108.8 . . ?
N2 C21 H21B 108.8 . . ?
N2 C21 C22 113.8(11) . . ?
H21A C21 H21B 107.7 . . ?
C22 C21 H21A 108.8 . . ?
C22 C21 H21B 108.8 . . ?
C21 C22 H22A 109.8 . . ?
C21 C22 H22B 109.8 . . ?
C21 C22 C23 109.5(14) . . ?
H22A C22 H22B 108.2 . . ?
C23 C22 H22A 109.8 . . ?
C23 C22 H22B 109.8 . . ?
C22 C23 H23A 108.9 . . ?
C22 C23 H23B 108.9 . . ?
H23A C23 H23B 107.7 . . ?
C24 C23 C22 113.5(15) . . ?
C24 C23 H23A 108.9 . . ?
C24 C23 H23B 108.9 . . ?
C23 C24 H24A 109.5 . . ?
C23 C24 H24B 109.5 . . ?
C23 C24 H24C 109.5 . . ?
H24A C24 H24B 109.5 . . ?
H24A C24 H24C 109.5 . . ?
H24B C24 H24C 109.5 . . ?
N2 C25 H25A 108.1 . . ?
N2 C25 H25B 108.1 . . ?
H25A C25 H25B 107.3 . . ?
C26 C25 N2 116.7(11) . . ?
C26 C25 H25A 108.1 . . ?
C26 C25 H25B 108.1 . . ?
C25 C26 H26A 109.7 . . ?
C25 C26 H26B 109.7 . . ?
C25 C26 C27 110.0(12) . . ?
H26A C26 H26B 108.2 . . ?
C27 C26 H26A 109.7 . . ?
C27 C26 H26B 109.7 . . ?
C26 C27 H27A 108.8 . . ?
C26 C27 H27B 108.8 . . ?
H27A C27 H27B 107.7 . . ?
C28 C27 C26 113.7(14) . . ?
C28 C27 H27A 108.8 . . ?
C28 C27 H27B 108.8 . . ?
C27 C28 H28A 109.5 . . ?
C27 C28 H28B 109.5 . . ?
C27 C28 H28C 109.5 . . ?
H28A C28 H28B 109.5 . . ?
H28A C28 H28C 109.5 . . ?
H28B C28 H28C 109.5 . . ?
N2 C29 H29A 108.3 . . ?
N2 C29 H29B 108.3 . . ?
H29A C29 H29B 107.4 . . ?
C30 C29 N2 115.8(12) . . ?
C30 C29 H29A 108.3 . . ?
C30 C29 H29B 108.3 . . ?
C29 C30 H30A 109.2 . . ?
C29 C30 H30B 109.2 . . ?
C29 C30 C31 111.9(13) . . ?
H30A C30 H30B 107.9 . . ?
C31 C30 H30A 109.2 . . ?
C31 C30 H30B 109.2 . . ?
C30 C31 H31A 108.0 . . ?
C30 C31 H31B 108.0 . . ?
H31A C31 H31B 107.2 . . ?
C32 C31 C30 117.3(19) . . ?
C32 C31 H31A 108.0 . . ?
C32 C31 H31B 108.0 . . ?
C31 C32 H32A 109.5 . . ?
C31 C32 H32B 109.5 . . ?
C31 C32 H32C 109.5 . . ?
H32A C32 H32B 109.5 . . ?
H32A C32 H32C 109.5 . . ?
H32B C32 H32C 109.5 . . ?
N3 C33 H33A 107.9 . . ?
N3 C33 H33B 107.9 . . ?
H33A C33 H33B 107.2 . . ?
C34 C33 N3 117.5(10) . . ?
C34 C33 H33A 107.9 . . ?
C34 C33 H33B 107.9 . . ?
C33 C34 H34A 109.3 . . ?
C33 C34 H34B 109.3 . . ?
C33 C34 C35 111.8(11) . . ?
H34A C34 H34B 107.9 . . ?
C35 C34 H34A 109.3 . . ?
C35 C34 H34B 109.3 . . ?
C34 C35 H35A 108.4 . . ?
C34 C35 H35B 108.4 . . ?
H35A C35 H35B 107.5 . . ?
C36 C35 C34 115.4(14) . . ?
C36 C35 H35A 108.4 . . ?
C36 C35 H35B 108.4 . . ?
C35 C36 H36A 109.5 . . ?
C35 C36 H36B 109.5 . . ?
C35 C36 H36C 109.5 . . ?
H36A C36 H36B 109.5 . . ?
H36A C36 H36C 109.5 . . ?
H36B C36 H36C 109.5 . . ?
N3 C37 H37A 108.3 . . ?
N3 C37 H37B 108.3 . . ?
H37A C37 H37B 107.4 . . ?
C38 C37 N3 116.1(10) . . ?
C38 C37 H37A 108.3 . . ?
C38 C37 H37B 108.3 . . ?
C37 C38 H38A 110.0 . . ?
C37 C38 H38B 110.0 . . ?
C37 C38 C39 108.4(11) . . ?
H38A C38 H38B 108.4 . . ?
C39 C38 H38A 110.0 . . ?
C39 C38 H38B 110.0 . . ?
C38 C39 H39A 108.4 . . ?
C38 C39 H39B 108.4 . . ?
H39A C39 H39B 107.5 . . ?
C40 C39 C38 115.5(13) . . ?
C40 C39 H39A 108.4 . . ?
C40 C39 H39B 108.4 . . ?
C39 C40 H40A 109.5 . . ?
C39 C40 H40B 109.5 . . ?
C39 C40 H40C 109.5 . . ?
H40A C40 H40B 109.5 . . ?
H40A C40 H40C 109.5 . . ?
H40B C40 H40C 109.5 . . ?
N3 C41 H41A 108.7 . . ?
N3 C41 H41B 108.7 . . ?
N3 C41 C42 114.3(12) . . ?
H41A C41 H41B 107.6 . . ?
C42 C41 H41A 108.7 . . ?
C42 C41 H41B 108.7 . . ?
C41 C42 H42A 109.1 . . ?
C41 C42 H42B 109.1 . . ?
H42A C42 H42B 107.8 . . ?
C43 C42 C41 112.4(14) . . ?
C43 C42 H42A 109.1 . . ?
C43 C42 H42B 109.1 . . ?
C42 C43 H43A 107.6 . . ?
C42 C43 H43B 107.6 . . ?
H43A C43 H43B 107.0 . . ?
C44 C43 C42 118.9(17) . . ?
C44 C43 H43A 107.6 . . ?
C44 C43 H43B 107.6 . . ?
C43 C44 H44A 109.5 . . ?
C43 C44 H44B 109.5 . . ?
C43 C44 H44C 109.5 . . ?
H44A C44 H44B 109.5 . . ?
H44A C44 H44C 109.5 . . ?
H44B C44 H44C 109.5 . . ?
N3 C45 H45A 108.6 . . ?
N3 C45 H45B 108.6 . . ?
N3 C45 C46 114.7(11) . . ?
H45A C45 H45B 107.6 . . ?
C46 C45 H45A 108.6 . . ?
C46 C45 H45B 108.6 . . ?
C45 C46 H46A 109.4 . . ?
C45 C46 H46B 109.4 . . ?
H46A C46 H46B 108.0 . . ?
C47 C46 C45 111.2(14) . . ?
C47 C46 H46A 109.4 . . ?
C47 C46 H46B 109.4 . . ?
C46 C47 H47A 108.2 . . ?
C46 C47 H47B 108.2 . . ?
H47A C47 H47B 107.3 . . ?
C48 C47 C46 116.5(16) . . ?
C48 C47 H47A 108.2 . . ?
C48 C47 H47B 108.2 . . ?
C47 C48 H48A 109.5 . . ?
C47 C48 H48B 109.5 . . ?
C47 C48 H48C 109.5 . . ?
H48A C48 H48B 109.5 . . ?
H48A C48 H48C 109.5 . . ?
H48B C48 H48C 109.5 . . ?
N4 C49 H49A 108.3 . . ?
N4 C49 H49B 108.3 . . ?
H49A C49 H49B 107.4 . . ?
C50 C49 N4 115.8(11) . . ?
C50 C49 H49A 108.3 . . ?
C50 C49 H49B 108.3 . . ?
C49 C50 H50A 109.2 . . ?
C49 C50 H50B 109.2 . . ?
C49 C50 C51 112.1(13) . . ?
H50A C50 H50B 107.9 . . ?
C51 C50 H50A 109.2 . . ?
C51 C50 H50B 109.2 . . ?
C50 C51 H51A 108.6 . . ?
C50 C51 H51B 108.6 . . ?
H51A C51 H51B 107.5 . . ?
C52 C51 C50 114.8(17) . . ?
C52 C51 H51A 108.6 . . ?
C52 C51 H51B 108.6 . . ?
C51 C52 H52A 109.5 . . ?
C51 C52 H52B 109.5 . . ?
C51 C52 H52C 109.5 . . ?
H52A C52 H52B 109.5 . . ?
H52A C52 H52C 109.5 . . ?
H52B C52 H52C 109.5 . . ?
N4 C53 H53A 108.6 . . ?
N4 C53 H53B 108.6 . . ?
H53A C53 H53B 107.5 . . ?
C54 C53 N4 114.8(10) . . ?
C54 C53 H53A 108.6 . . ?
C54 C53 H53B 108.6 . . ?
C53 C54 H54A 109.7 . . ?
C53 C54 H54B 109.7 . . ?
H54A C54 H54B 108.2 . . ?
C55 C54 C53 109.7(11) . . ?
C55 C54 H54A 109.7 . . ?
C55 C54 H54B 109.7 . . ?
C54 C55 H55A 108.6 . . ?
C54 C55 H55B 108.6 . . ?
C54 C55 C56 114.7(13) . . ?
H55A C55 H55B 107.6 . . ?
C56 C55 H55A 108.6 . . ?
C56 C55 H55B 108.6 . . ?
C55 C56 H56A 109.5 . . ?
C55 C56 H56B 109.5 . . ?
C55 C56 H56C 109.5 . . ?
H56A C56 H56B 109.5 . . ?
H56A C56 H56C 109.5 . . ?
H56B C56 H56C 109.5 . . ?
N4 C57 H57A 108.5 . . ?
N4 C57 H57B 108.5 . . ?
N4 C57 C58 115.0(11) . . ?
H57A C57 H57B 107.5 . . ?
C58 C57 H57A 108.5 . . ?
C58 C57 H57B 108.5 . . ?
C57 C58 H58A 111.0 . . ?
C57 C58 H58B 111.0 . . ?
C57 C58 H58C 107.6 . . ?
C57 C58 H58D 107.6 . . ?
C57 C58 C59A 103.8(18) . . ?
C57 C58 C59B 119(2) . . ?
H58A C58 H58B 109.0 . . ?
H58C C58 H58D 107.0 . . ?
C59A C58 H58A 111.0 . . ?
C59A C58 H58B 111.0 . . ?
C59B C58 H58C 107.6 . . ?
C59B C58 H58D 107.6 . . ?
N4 C61 H61A 108.1 . . ?
N4 C61 H61B 108.1 . . ?
N4 C61 C62 116.9(12) . . ?
H61A C61 H61B 107.3 . . ?
C62 C61 H61A 108.1 . . ?
C62 C61 H61B 108.1 . . ?
C61 C62 H62A 109.4 . . ?
C61 C62 H62B 109.4 . . ?
C61 C62 C63 111.2(15) . . ?
H62A C62 H62B 108.0 . . ?
C63 C62 H62A 109.4 . . ?
C63 C62 H62B 109.4 . . ?
C62 C63 H63A 107.5 . . ?
C62 C63 H63B 107.5 . . ?
H63A C63 H63B 107.0 . . ?
C64 C63 C62 119(2) . . ?
C64 C63 H63A 107.5 . . ?
C64 C63 H63B 107.5 . . ?
C63 C64 H64A 109.5 . . ?
C63 C64 H64B 109.5 . . ?
C63 C64 H64C 109.5 . . ?
H64A C64 H64B 109.5 . . ?
H64A C64 H64C 109.5 . . ?
H64B C64 H64C 109.5 . . ?
N5 C65 H65A 108.4 . . ?
N5 C65 H65B 108.4 . . ?
N5 C65 C66 115.6(9) . . ?
H65A C65 H65B 107.4 . . ?
C66 C65 H65A 108.4 . . ?
C66 C65 H65B 108.4 . . ?
C65 C66 H66A 109.5 . . ?
C65 C66 H66B 109.5 . . ?
H66A C66 H66B 108.1 . . ?
C67 C66 C65 110.7(10) . . ?
C67 C66 H66A 109.5 . . ?
C67 C66 H66B 109.5 . . ?
C66 C67 H67A 108.7 . . ?
C66 C67 H67B 108.7 . . ?
C66 C67 C68 114.4(12) . . ?
H67A C67 H67B 107.6 . . ?
C68 C67 H67A 108.7 . . ?
C68 C67 H67B 108.7 . . ?
C67 C68 H68A 109.5 . . ?
C67 C68 H68B 109.5 . . ?
C67 C68 H68C 109.5 . . ?
H68A C68 H68B 109.5 . . ?
H68A C68 H68C 109.5 . . ?
H68B C68 H68C 109.5 . . ?
N5 C69 H69A 108.4 . . ?
N5 C69 H69B 108.4 . . ?
N5 C69 H69C 108.6 . . ?
N5 C69 H69D 108.6 . . ?
N5 C69 C70A 115.5(13) . . ?
N5 C69 C70B 114.8(15) . . ?
H69A C69 H69B 107.5 . . ?
H69C C69 H69D 107.5 . . ?
C70A C69 H69A 108.4 . . ?
C70A C69 H69B 108.4 . . ?
C70B C69 H69C 108.6 . . ?
C70B C69 H69D 108.6 . . ?
N5 C73 H73A 108.3 . . ?
N5 C73 H73B 108.3 . . ?
H73A C73 H73B 107.4 . . ?
C74 C73 N5 115.9(10) . . ?
C74 C73 H73A 108.3 . . ?
C74 C73 H73B 108.3 . . ?
C73 C74 H74A 108.8 . . ?
C73 C74 H74B 108.8 . . ?
H74A C74 H74B 107.7 . . ?
C75 C74 C73 113.6(11) . . ?
C75 C74 H74A 108.8 . . ?
C75 C74 H74B 108.8 . . ?
C74 C75 H75A 108.0 . . ?
C74 C75 H75B 108.0 . . ?
C74 C75 C76 117.3(12) . . ?
H75A C75 H75B 107.2 . . ?
C76 C75 H75A 108.0 . . ?
C76 C75 H75B 108.0 . . ?
C75 C76 H76A 109.5 . . ?
C75 C76 H76B 109.5 . . ?
C75 C76 H76C 109.5 . . ?
H76A C76 H76B 109.5 . . ?
H76A C76 H76C 109.5 . . ?
H76B C76 H76C 109.5 . . ?
N5 C77 H77A 108.2 . . ?
N5 C77 H77B 108.2 . . ?
N5 C77 C78 116.4(10) . . ?
H77A C77 H77B 107.3 . . ?
C78 C77 H77A 108.2 . . ?
C78 C77 H77B 108.2 . . ?
C77 C78 H78A 109.5 . . ?
C77 C78 H78B 109.5 . . ?
C77 C78 C79 110.6(11) . . ?
H78A C78 H78B 108.1 . . ?
C79 C78 H78A 109.5 . . ?
C79 C78 H78B 109.5 . . ?
C78 C79 H79A 108.6 . . ?
C78 C79 H79B 108.6 . . ?
H79A C79 H79B 107.6 . . ?
C80 C79 C78 114.6(13) . . ?
C80 C79 H79A 108.6 . . ?
C80 C79 H79B 108.6 . . ?
C79 C80 H80A 109.5 . . ?
C79 C80 H80B 109.5 . . ?
C79 C80 H80C 109.5 . . ?
H80A C80 H80B 109.5 . . ?
H80A C80 H80C 109.5 . . ?
H80B C80 H80C 109.5 . . ?
N6 C81 H81A 108.3 . . ?
N6 C81 H81B 108.3 . . ?
N6 C81 C82 115.9(11) . . ?
H81A C81 H81B 107.4 . . ?
C82 C81 H81A 108.3 . . ?
C82 C81 H81B 108.3 . . ?
C81 C82 H82A 108.9 . . ?
C81 C82 H82B 108.9 . . ?
H82A C82 H82B 107.7 . . ?
C83 C82 C81 113.2(13) . . ?
C83 C82 H82A 108.9 . . ?
C83 C82 H82B 108.9 . . ?
C82 C83 H83A 108.9 . . ?
C82 C83 H83B 108.9 . . ?
C82 C83 C84 113.4(14) . . ?
H83A C83 H83B 107.7 . . ?
C84 C83 H83A 108.9 . . ?
C84 C83 H83B 108.9 . . ?
C83 C84 H84A 109.5 . . ?
C83 C84 H84B 109.5 . . ?
C83 C84 H84C 109.5 . . ?
H84A C84 H84B 109.5 . . ?
H84A C84 H84C 109.5 . . ?
H84B C84 H84C 109.5 . . ?
N6 C85 H85A 108.5 . . ?
N6 C85 H85B 108.5 . . ?
N6 C85 C86 115.0(10) . . ?
H85A C85 H85B 107.5 . . ?
C86 C85 H85A 108.5 . . ?
C86 C85 H85B 108.5 . . ?
C85 C86 H86A 109.5 . . ?
C85 C86 H86B 109.5 . . ?
H86A C86 H86B 108.1 . . ?
C87 C86 C85 110.6(10) . . ?
C87 C86 H86A 109.5 . . ?
C87 C86 H86B 109.5 . . ?
C86 C87 H87A 109.0 . . ?
C86 C87 H87B 109.0 . . ?
C86 C87 C88 113.1(11) . . ?
H87A C87 H87B 107.8 . . ?
C88 C87 H87A 109.0 . . ?
C88 C87 H87B 109.0 . . ?
C87 C88 H88A 109.5 . . ?
C87 C88 H88B 109.5 . . ?
C87 C88 H88C 109.5 . . ?
H88A C88 H88B 109.5 . . ?
H88A C88 H88C 109.5 . . ?
H88B C88 H88C 109.5 . . ?
N6 C89 H89A 108.5 . . ?
N6 C89 H89B 108.5 . . ?
H89A C89 H89B 107.5 . . ?
C90 C89 N6 115.1(11) . . ?
C90 C89 H89A 108.5 . . ?
C90 C89 H89B 108.5 . . ?
C89 C90 H90A 109.1 . . ?
C89 C90 H90B 109.1 . . ?
H90A C90 H90B 107.9 . . ?
C91 C90 C89 112.4(13) . . ?
C91 C90 H90A 109.1 . . ?
C91 C90 H90B 109.1 . . ?
C90 C91 H91A 109.5 . . ?
C90 C91 H91B 109.5 . . ?
C90 C91 C92 110.9(14) . . ?
H91A C91 H91B 108.0 . . ?
C92 C91 H91A 109.5 . . ?
C92 C91 H91B 109.5 . . ?
C91 C92 H92A 109.5 . . ?
C91 C92 H92B 109.5 . . ?
C91 C92 H92C 109.5 . . ?
H92A C92 H92B 109.5 . . ?
H92A C92 H92C 109.5 . . ?
H92B C92 H92C 109.5 . . ?
N6 C93 H93A 107.6 . . ?
N6 C93 H93B 107.6 . . ?
N6 C93 H93C 110.4 . . ?
N6 C93 H93D 110.4 . . ?
N6 C93 C94A 118.7(16) . . ?
N6 C93 C94B 106.8(18) . . ?
H93A C93 H93B 107.1 . . ?
H93C C93 H93D 108.6 . . ?
C94A C93 H93A 107.6 . . ?
C94A C93 H93B 107.6 . . ?
C94B C93 H93C 110.4 . . ?
C94B C93 H93D 110.4 . . ?
N7 C97 H97A 108.0 . . ?
N7 C97 H97B 108.0 . . ?
N7 C97 C98 117.4(10) . . ?
H97A C97 H97B 107.2 . . ?
C98 C97 H97A 108.0 . . ?
C98 C97 H97B 108.0 . . ?
C97 C98 H98A 109.2 . . ?
C97 C98 H98B 109.2 . . ?
C97 C98 C99 112.1(12) . . ?
H98A C98 H98B 107.9 . . ?
C99 C98 H98A 109.2 . . ?
C99 C98 H98B 109.2 . . ?
C98 C99 H99A 108.9 . . ?
C98 C99 H99B 108.9 . . ?
H99A C99 H99B 107.7 . . ?
C100 C99 C98 113.3(16) . . ?
C100 C99 H99A 108.9 . . ?
C100 C99 H99B 108.9 . . ?
C99 C100 H10C 109.5 . . ?
C99 C100 H10D 109.5 . . ?
C99 C100 H10E 109.5 . . ?
H10C C100 H10D 109.5 . . ?
H10C C100 H10E 109.5 . . ?
H10D C100 H10E 109.5 . . ?
N7 C101 H10F 108.3 . . ?
N7 C101 H10G 108.3 . . ?
H10F C101 H10G 107.4 . . ?
C102 C101 N7 116.1(11) . . ?
C102 C101 H10F 108.3 . . ?
C102 C101 H10G 108.3 . . ?
C101 C102 H10H 110.0 . . ?
C101 C102 H10I 110.0 . . ?
C101 C102 C103 108.5(13) . . ?
H10H C102 H10I 108.4 . . ?
C103 C102 H10H 110.0 . . ?
C103 C102 H10I 110.0 . . ?
C102 C103 H10J 108.3 . . ?
C102 C103 H10K 108.3 . . ?
H10J C103 H10K 107.4 . . ?
C104 C103 C102 116.0(16) . . ?
C104 C103 H10J 108.3 . . ?
C104 C103 H10K 108.3 . . ?
C103 C104 H10L 109.5 . . ?
C103 C104 H10M 109.5 . . ?
C103 C104 H10N 109.5 . . ?
H10L C104 H10M 109.5 . . ?
H10L C104 H10N 109.5 . . ?
H10M C104 H10N 109.5 . . ?
N7 C105 H10O 108.7 . . ?
N7 C105 H10P 108.7 . . ?
H10O C105 H10P 107.6 . . ?
C106 C105 N7 114.3(10) . . ?
C106 C105 H10O 108.7 . . ?
C106 C105 H10P 108.7 . . ?
C105 C106 H10Q 109.7 . . ?
C105 C106 H10R 109.7 . . ?
H10Q C106 H10R 108.2 . . ?
C107 C106 C105 109.9(12) . . ?
C107 C106 H10Q 109.7 . . ?
C107 C106 H10R 109.7 . . ?
C106 C107 H10S 108.6 . . ?
C106 C107 H10T 108.6 . . ?
H10S C107 H10T 107.5 . . ?
C108 C107 C106 114.8(16) . . ?
C108 C107 H10S 108.6 . . ?
C108 C107 H10T 108.6 . . ?
C107 C108 H10U 109.5 . . ?
C107 C108 H10V 109.5 . . ?
C107 C108 H10W 109.5 . . ?
H10U C108 H10V 109.5 . . ?
H10U C108 H10W 109.5 . . ?
H10V C108 H10W 109.5 . . ?
N7 C109 H10X 108.1 . . ?
N7 C109 H10Y 108.1 . . ?
N7 C109 C110 116.9(10) . . ?
H10X C109 H10Y 107.3 . . ?
C110 C109 H10X 108.1 . . ?
C110 C109 H10Y 108.1 . . ?
C109 C110 H11C 109.6 . . ?
C109 C110 H11D 109.6 . . ?
H11C C110 H11D 108.1 . . ?
C111 C110 C109 110.3(10) . . ?
C111 C110 H11C 109.6 . . ?
C111 C110 H11D 109.6 . . ?
C110 C111 H11E 109.3 . . ?
C110 C111 H11F 109.3 . . ?
H11E C111 H11F 108.0 . . ?
C112 C111 C110 111.4(12) . . ?
C112 C111 H11E 109.3 . . ?
C112 C111 H11F 109.3 . . ?
C111 C112 H11G 109.5 . . ?
C111 C112 H11H 109.5 . . ?
C111 C112 H11I 109.5 . . ?
H11G C112 H11H 109.5 . . ?
H11G C112 H11I 109.5 . . ?
H11H C112 H11I 109.5 . . ?
N9 C113 C114 179(3) . . ?
C113 C114 H11S 109.5 . . ?
C113 C114 H11T 109.5 . . ?
C113 C114 H11U 109.5 . . ?
H11S C114 H11T 109.5 . . ?
H11S C114 H11U 109.5 . . ?
H11T C114 H11U 109.5 . . ?
N8 C115 C116 176(3) . . ?
C115 C116 H11P 109.5 . . ?
C115 C116 H11Q 109.5 . . ?
C115 C116 H11R 109.5 . . ?
H11P C116 H11Q 109.5 . . ?
H11P C116 H11R 109.5 . . ?
H11Q C116 H11R 109.5 . . ?
H11J C118 H11K 109.5 . . ?
H11J C118 H11L 109.5 . . ?
H11K C118 H11L 109.5 . . ?
C117 C118 H11J 109.5 . . ?
C117 C118 H11K 109.5 . . ?
C117 C118 H11L 109.5 . . ?
N10B C118 C119 168(4) . . ?
O35A W11A O43 176.5(6) . . ?
O35A W11A O36A 104.7(7) . . ?
O35A W11A O37A 101.8(7) . . ?
O35A W11A O38A 105.7(7) . . ?
O35A W11A O44A 102.0(8) . 3_776 ?
O36A W11A O43 76.7(3) . . ?
O36A W11A O37A 85.7(7) . . ?
O36A W11A O38A 88.8(7) . . ?
O36A W11A O44A 153.1(5) . 3_776 ?
O37A W11A O43 75.1(4) . . ?
O38A W11A O43 77.5(5) . . ?
O38A W11A O37A 152.5(6) . . ?
O38A W11A O44A 87.0(10) . 3_776 ?
O44A W11A O43 76.4(4) 3_776 . ?
O44A W11A O37A 85.9(8) 3_776 . ?
O36A W12A O43 75.0(3) . . ?
O39A W12A O43 177.4(7) . . ?
O39A W12A O36A 102.4(7) . . ?
O39A W12A O41A 104.4(8) . . ?
O39A W12A O42A 103.6(8) . . ?
O39A W12A O44A 105.7(7) . . ?
O41A W12A O43 75.9(4) . . ?
O41A W12A O36A 85.0(6) . . ?
O41A W12A O42A 151.7(6) . . ?
O42A W12A O43 75.9(5) . . ?
O42A W12A O36A 85.7(6) . . ?
O44A W12A O43 76.8(5) . . ?
O44A W12A O36A 151.9(6) . . ?
O44A W12A O41A 87.8(7) . . ?
O44A W12A O42A 88.1(7) . . ?
O37A W13A O43 75.7(4) . . ?
O37A W13A O38A 151.4(5) . 3_776 ?
O37A W13A O41A 86.5(7) . . ?
O37A W13A O42A 87.3(8) . 3_776 ?
O38A W13A O43 75.8(4) 3_776 . ?
O40A W13A O43 179.1(9) . . ?
O40A W13A O37A 104.9(8) . . ?
O40A W13A O38A 103.6(8) . 3_776 ?
O40A W13A O41A 103.4(9) . . ?
O40A W13A O42A 104.7(10) . 3_776 ?
O41A W13A O43 75.9(4) . . ?
O41A W13A O38A 86.3(9) . 3_776 ?
O41A W13A O42A 151.9(5) . 3_776 ?
O42A W13A O43 75.9(4) 3_776 . ?
O42A W13A O38A 86.2(10) 3_776 3_776 ?
W11A O36A W12A 117.7(6) . . ?
W13A O37A W11A 118.9(6) . . ?
W11A O38A W13A 117.1(8) . 3_776 ?
W13A O41A W12A 118.2(6) . . ?
W13A O42A W12A 118.1(8) 3_776 . ?
W12A O44A W11A 117.3(8) . 3_776 ?
C58 C59A H59A 109.8 . . ?
C58 C59A H59B 109.8 . . ?
H59A C59A H59B 108.2 . . ?
C60A C59A C58 109(3) . . ?
C60A C59A H59A 109.8 . . ?
C60A C59A H59B 109.8 . . ?
C59A C60A H60A 109.5 . . ?
C59A C60A H60B 109.5 . . ?
C59A C60A H60C 109.5 . . ?
H60A C60A H60B 109.5 . . ?
H60A C60A H60C 109.5 . . ?
H60B C60A H60C 109.5 . . ?
C69 C70A H70A 110.2 . . ?
C69 C70A H70B 110.2 . . ?
H70A C70A H70B 108.5 . . ?
C71A C70A C69 107.4(18) . . ?
C71A C70A H70A 110.2 . . ?
C71A C70A H70B 110.2 . . ?
C70A C71A H71A 109.4 . . ?
C70A C71A H71B 109.4 . . ?
H71A C71A H71B 108.0 . . ?
C72A C71A C70A 111(2) . . ?
C72A C71A H71A 109.4 . . ?
C72A C71A H71B 109.4 . . ?
C71A C72A H72A 109.5 . . ?
C71A C72A H72B 109.5 . . ?
C71A C72A H72C 109.5 . . ?
H72A C72A H72B 109.5 . . ?
H72A C72A H72C 109.5 . . ?
H72B C72A H72C 109.5 . . ?
C93 C94A H94A 110.1 . . ?
C93 C94A H94B 110.1 . . ?
C93 C94A C95A 108(2) . . ?
H94A C94A H94B 108.5 . . ?
C95A C94A H94A 110.1 . . ?
C95A C94A H94B 110.1 . . ?
C94A C95A H95A 109.1 . . ?
C94A C95A H95B 109.1 . . ?
H95A C95A H95B 107.8 . . ?
C96A C95A C94A 113(3) . . ?
C96A C95A H95A 109.1 . . ?
C96A C95A H95B 109.1 . . ?
C95A C96A H96A 109.5 . . ?
C95A C96A H96B 109.5 . . ?
C95A C96A H96C 109.5 . . ?
H96A C96A H96B 109.5 . . ?
H96A C96A H96C 109.5 . . ?
H96B C96A H96C 109.5 . . ?
N10A C117 C118 156(5) . . ?
O43 W11B W12B 46.15(15) . . ?
O43 W11B W13B 45.06(16) . 3_776 ?
O35B W11B O43 178.1(11) . . ?
O35B W11B W12B 135.6(11) . . ?
O35B W11B O36B 102.5(12) . . ?
O35B W11B O37B 104.0(10) . . ?
O35B W11B O38B 104.0(11) . . ?
O35B W11B O44B 103.5(12) . 3_776 ?
O36B W11B O43 79.3(5) . . ?
O36B W11B W12B 33.1(5) . . ?
O36B W11B O37B 87.1(11) . . ?
O36B W11B O38B 90.5(11) . . ?
O36B W11B O44B 153.9(7) . 3_776 ?
O37B W11B O43 75.3(5) . . ?
O37B W11B W12B 81.0(7) . . ?
O37B W11B O44B 83.7(14) . 3_776 ?
O38B W11B O43 76.5(8) . . ?
O38B W11B W12B 81.6(10) . . ?
O38B W11B O37B 151.7(10) . . ?
O38B W11B O44B 86.2(17) . 3_776 ?
O44B W11B O43 74.8(5) 3_776 . ?
O44B W11B W12B 120.9(5) 3_776 . ?
O43 W12B W11B 45.85(15) . . ?
O43 W12B W13B 44.95(15) . . ?
W11B W12B W13B 61.01(19) . . ?
O36B W12B O43 77.2(5) . . ?
O36B W12B W11B 31.4(5) . . ?
O36B W12B W13B 80.4(7) . . ?
O39B W12B O43 179.5(11) . . ?
O39B W12B W11B 134.6(10) . . ?
O39B W12B W13B 134.9(11) . . ?
O39B W12B O36B 103.2(11) . . ?
O39B W12B O41B 103.1(12) . . ?
O39B W12B O42B 103.9(11) . . ?
O39B W12B O44B 103.4(11) . . ?
O41B W12B O43 76.7(5) . . ?
O41B W12B W11B 80.9(7) . . ?
O41B W12B W13B 31.8(5) . . ?
O41B W12B O36B 85.6(10) . . ?
O41B W12B O42B 152.9(10) . . ?
O42B W12B O43 76.3(8) . . ?
O42B W12B W11B 78.7(9) . . ?
O42B W12B W13B 121.3(8) . . ?
O42B W12B O36B 86.2(10) . . ?
O44B W12B O43 76.1(9) . . ?
O44B W12B W11B 122.0(9) . . ?
O44B W12B W13B 80.3(10) . . ?
O44B W12B O36B 153.3(10) . . ?
O44B W12B O41B 87.7(10) . . ?
O44B W12B O42B 88.2(11) . . ?
O43 W13B W11B 45.85(16) . 3_776 ?
O43 W13B W12B 46.05(16) . . ?
W11B W13B W12B 62.3(2) 3_776 . ?
O37B W13B O43 76.5(5) . . ?
O37B W13B W12B 81.1(7) . . ?
O38B W13B O43 77.5(6) 3_776 . ?
O38B W13B W12B 82.6(10) 3_776 . ?
O38B W13B O37B 153.8(7) 3_776 . ?
O38B W13B O41B 90.0(15) 3_776 . ?
O40B W13B O43 176.9(13) . . ?
O40B W13B W12B 136.4(14) . . ?
O40B W13B O37B 101.7(12) . . ?
O40B W13B O41B 104.0(14) . . ?
O41B W13B O43 78.5(5) . . ?
O41B W13B W12B 32.5(5) . . ?
O41B W13B O37B 87.2(11) . . ?
O42B W13B O43 76.9(5) 3_776 . ?
O42B W13B W12B 123.0(5) 3_776 . ?
W11B O36B W12B 115.5(8) . . ?
W13B O37B W11B 117.2(9) . . ?
W13B O38B W11B 116.9(12) 3_776 . ?
W13B O41B W12B 115.7(9) . . ?
C58 C59B H59C 107.1 . . ?
C58 C59B H59D 107.1 . . ?
H59C C59B H59D 106.8 . . ?
C60B C59B C58 121(4) . . ?
C60B C59B H59C 107.1 . . ?
C60B C59B H59D 107.1 . . ?
C59B C60B H60D 109.5 . . ?
C59B C60B H60E 109.5 . . ?
C59B C60B H60F 109.5 . . ?
H60D C60B H60E 109.5 . . ?
H60D C60B H60F 109.5 . . ?
H60E C60B H60F 109.5 . . ?
C69 C70B H70C 109.2 . . ?
C69 C70B H70D 109.2 . . ?
H70C C70B H70D 107.9 . . ?
C71B C70B C69 112(3) . . ?
C71B C70B H70C 109.2 . . ?
C71B C70B H70D 109.2 . . ?
C70B C71B H71C 108.8 . . ?
C70B C71B H71D 108.8 . . ?
H71C C71B H71D 107.7 . . ?
C72B C71B C70B 114(3) . . ?
C72B C71B H71C 108.8 . . ?
C72B C71B H71D 108.8 . . ?
C71B C72B H72D 109.5 . . ?
C71B C72B H72E 109.5 . . ?
C71B C72B H72F 109.5 . . ?
H72D C72B H72E 109.5 . . ?
H72D C72B H72F 109.5 . . ?
H72E C72B H72F 109.5 . . ?
C93 C94B H94C 110.5 . . ?
C93 C94B H94D 110.5 . . ?
C93 C94B C95B 106(2) . . ?
H94C C94B H94D 108.7 . . ?
C95B C94B H94C 110.5 . . ?
C95B C94B H94D 110.5 . . ?
C94B C95B H95C 109.8 . . ?
C94B C95B H95D 109.8 . . ?
H95C C95B H95D 108.3 . . ?
C96B C95B C94B 109(3) . . ?
C96B C95B H95C 109.8 . . ?
C96B C95B H95D 109.8 . . ?
C95B C96B H96D 109.5 . . ?
C95B C96B H96E 109.5 . . ?
C95B C96B H96F 109.5 . . ?
H96D C96B H96E 109.5 . . ?
H96D C96B H96F 109.5 . . ?
H96E C96B H96F 109.5 . . ?
C118 C119 H11M 109.5 . . ?
C118 C119 H11N 109.5 . . ?
C118 C119 H11O 109.5 . . ?
H11M C119 H11N 109.5 . . ?
H11M C119 H11O 109.5 . . ?
H11N C119 H11O 109.5 . . ?

loop_
_geom_bond_atom_site_label_1
_geom_bond_atom_site_label_2
_geom_bond_distance
_geom_bond_site_symmetry_2
_geom_bond_publ_flag
W1 O1 1.732(8) . ?
W1 O2 1.941(7) . ?
W1 O3 1.920(7) . ?
W1 O4 1.835(8) . ?
W1 O5 1.946(7) . ?
W1 O14 2.285(7) . ?
W2 O2 1.945(7) . ?
W2 O6 1.724(7) . ?
W2 O10 1.920(7) . ?
W2 O11 1.916(7) . ?
W2 O14 2.339(6) . ?
W2 O15 1.842(7) . ?
W3 O3 1.963(7) . ?
W3 O7 1.732(7) . ?
W3 O11 1.931(7) . ?
W3 O12 1.901(7) . ?
W3 O14 2.317(7) . ?
W3 O16 1.897(7) . ?
W4 O4 2.134(8) . ?
W4 O8 1.726(8) . ?
W4 O12 1.945(7) . ?
W4 O13 1.955(7) . ?
W4 O14 2.271(6) . ?
W4 O17 1.750(7) . ?
W5 O5 1.935(7) . ?
W5 O9 1.718(7) . ?
W5 O10 1.922(7) . ?
W5 O13 1.906(7) . ?
W5 O14 2.310(7) . ?
W5 O18 1.903(7) . ?
W6 W7 3.0661(6) . ?
W6 O15 2.283(7) . ?
W6 O18 1.928(7) . ?
W6 O19 1.732(7) . ?
W6 O20 2.110(6) . ?
W6 O22 1.740(7) . ?
W6 O23 1.940(7) . ?
W7 O15 2.303(7) . ?
W7 O16 1.932(7) . ?
W7 O20 2.114(6) . ?
W7 O21 1.738(7) . ?
W7 O23 1.949(7) . ?
W7 O24 1.732(7) . ?
W8 O25 1.692(7) . ?
W8 O26 1.914(7) . ?
W8 O27 1.910(7) . ?
W8 O28 1.908(7) . ?
W8 O29 1.920(7) . ?
W8 O34 2.3226(4) . ?
W9 O26 1.920(7) . ?
W9 O28 1.925(6) 3_667 ?
W9 O30 1.695(7) . ?
W9 O32 1.917(7) . ?
W9 O33 1.911(8) . ?
W9 O34 2.3201(4) . ?
W10 O27 1.929(7) . ?
W10 O29 1.926(7) 3_667 ?
W10 O31 1.698(7) . ?
W10 O32 1.922(7) . ?
W10 O33 1.927(7) 3_667 ?
W10 O34 2.3202(5) . ?
O43 W11A 2.320(2) . ?
O43 W11A 2.320(2) 3_776 ?
O43 W12A 2.3152(17) . ?
O43 W12A 2.3152(17) 3_776 ?
O43 W13A 2.333(3) . ?
O43 W13A 2.333(3) 3_776 ?
O43 W11B 2.311(6) . ?
O43 W11B 2.311(6) 3_776 ?
O43 W12B 2.323(6) 3_776 ?
O43 W12B 2.323(6) . ?
O43 W13B 2.280(6) . ?
O43 W13B 2.280(6) 3_776 ?
N1 C1 1.503(17) . ?
N1 C5 1.524(16) . ?
N1 C9 1.503(15) . ?
N1 C13 1.521(17) . ?
N2 C17 1.494(17) . ?
N2 C21 1.529(16) . ?
N2 C25 1.536(16) . ?
N2 C29 1.529(16) . ?
N3 C33 1.509(16) . ?
N3 C37 1.525(16) . ?
N3 C41 1.523(16) . ?
N3 C45 1.511(16) . ?
N4 C49 1.512(18) . ?
N4 C53 1.532(16) . ?
N4 C57 1.505(16) . ?
N4 C61 1.496(16) . ?
N5 C65 1.518(13) . ?
N5 C69 1.513(14) . ?
N5 C73 1.514(14) . ?
N5 C77 1.501(14) . ?
N6 C81 1.489(18) . ?
N6 C85 1.517(15) . ?
N6 C89 1.546(18) . ?
N6 C93 1.523(15) . ?
N7 C97 1.493(15) . ?
N7 C101 1.524(16) . ?
N7 C105 1.521(14) . ?
N7 C109 1.495(15) . ?
N8 C115 1.14(2) . ?
N9 C113 1.12(2) . ?
C1 H1A 0.9700 . ?
C1 H1B 0.9700 . ?
C1 C2 1.490(17) . ?
C2 H2A 0.9700 . ?
C2 H2B 0.9700 . ?
C2 C3 1.510(19) . ?
C3 H3A 0.9700 . ?
C3 H3B 0.9700 . ?
C3 C4 1.522(19) . ?
C4 H4A 0.9600 . ?
C4 H4B 0.9600 . ?
C4 H4C 0.9600 . ?
C5 H5A 0.9700 . ?
C5 H5B 0.9700 . ?
C5 C6 1.48(2) . ?
C6 H6A 0.9700 . ?
C6 H6B 0.9700 . ?
C6 C7 1.56(2) . ?
C7 H7A 0.9700 . ?
C7 H7B 0.9700 . ?
C7 C8 1.46(2) . ?
C8 H8A 0.9600 . ?
C8 H8B 0.9600 . ?
C8 H8C 0.9600 . ?
C9 H9A 0.9700 . ?
C9 H9B 0.9700 . ?
C9 C10 1.54(2) . ?
C10 H10A 0.9700 . ?
C10 H10B 0.9700 . ?
C10 C11 1.494(19) . ?
C11 H11A 0.9700 . ?
C11 H11B 0.9700 . ?
C11 C12 1.51(2) . ?
C12 H12A 0.9600 . ?
C12 H12B 0.9600 . ?
C12 H12C 0.9600 . ?
C13 H13A 0.9700 . ?
C13 H13B 0.9700 . ?
C13 C14 1.50(2) . ?
C14 H14A 0.9700 . ?
C14 H14B 0.9700 . ?
C14 C15 1.57(2) . ?
C15 H15A 0.9700 . ?
C15 H15B 0.9700 . ?
C15 C16 1.54(3) . ?
C16 H16A 0.9600 . ?
C16 H16B 0.9600 . ?
C16 H16C 0.9600 . ?
C17 H17A 0.9700 . ?
C17 H17B 0.9700 . ?
C17 C18 1.500(18) . ?
C18 H18A 0.9700 . ?
C18 H18B 0.9700 . ?
C18 C19 1.53(2) . ?
C19 H19A 0.9700 . ?
C19 H19B 0.9700 . ?
C19 C20 1.52(2) . ?
C20 H20A 0.9600 . ?
C20 H20B 0.9600 . ?
C20 H20C 0.9600 . ?
C21 H21A 0.9700 . ?
C21 H21B 0.9700 . ?
C21 C22 1.54(2) . ?
C22 H22A 0.9700 . ?
C22 H22B 0.9700 . ?
C22 C23 1.56(2) . ?
C23 H23A 0.9700 . ?
C23 H23B 0.9700 . ?
C23 C24 1.48(2) . ?
C24 H24A 0.9600 . ?
C24 H24B 0.9600 . ?
C24 H24C 0.9600 . ?
C25 H25A 0.9700 . ?
C25 H25B 0.9700 . ?
C25 C26 1.487(18) . ?
C26 H26A 0.9700 . ?
C26 H26B 0.9700 . ?
C26 C27 1.541(18) . ?
C27 H27A 0.9700 . ?
C27 H27B 0.9700 . ?
C27 C28 1.46(2) . ?
C28 H28A 0.9600 . ?
C28 H28B 0.9600 . ?
C28 H28C 0.9600 . ?
C29 H29A 0.9700 . ?
C29 H29B 0.9700 . ?
C29 C30 1.451(19) . ?
C30 H30A 0.9700 . ?
C30 H30B 0.9700 . ?
C30 C31 1.52(2) . ?
C31 H31A 0.9700 . ?
C31 H31B 0.9700 . ?
C31 C32 1.38(3) . ?
C32 H32A 0.9600 . ?
C32 H32B 0.9600 . ?
C32 H32C 0.9600 . ?
C33 H33A 0.9700 . ?
C33 H33B 0.9700 . ?
C33 C34 1.508(17) . ?
C34 H34A 0.9700 . ?
C34 H34B 0.9700 . ?
C34 C35 1.515(19) . ?
C35 H35A 0.9700 . ?
C35 H35B 0.9700 . ?
C35 C36 1.47(2) . ?
C36 H36A 0.9600 . ?
C36 H36B 0.9600 . ?
C36 H36C 0.9600 . ?
C37 H37A 0.9700 . ?
C37 H37B 0.9700 . ?
C37 C38 1.514(18) . ?
C38 H38A 0.9700 . ?
C38 H38B 0.9700 . ?
C38 C39 1.528(18) . ?
C39 H39A 0.9700 . ?
C39 H39B 0.9700 . ?
C39 C40 1.49(2) . ?
C40 H40A 0.9600 . ?
C40 H40B 0.9600 . ?
C40 H40C 0.9600 . ?
C41 H41A 0.9700 . ?
C41 H41B 0.9700 . ?
C41 C42 1.53(2) . ?
C42 H42A 0.9700 . ?
C42 H42B 0.9700 . ?
C42 C43 1.46(2) . ?
C43 H43A 0.9700 . ?
C43 H43B 0.9700 . ?
C43 C44 1.42(2) . ?
C44 H44A 0.9600 . ?
C44 H44B 0.9600 . ?
C44 H44C 0.9600 . ?
C45 H45A 0.9700 . ?
C45 H45B 0.9700 . ?
C45 C46 1.518(19) . ?
C46 H46A 0.9700 . ?
C46 H46B 0.9700 . ?
C46 C47 1.50(2) . ?
C47 H47A 0.9700 . ?
C47 H47B 0.9700 . ?
C47 C48 1.44(2) . ?
C48 H48A 0.9600 . ?
C48 H48B 0.9600 . ?
C48 H48C 0.9600 . ?
C49 H49A 0.9700 . ?
C49 H49B 0.9700 . ?
C49 C50 1.50(2) . ?
C50 H50A 0.9700 . ?
C50 H50B 0.9700 . ?
C50 C51 1.53(2) . ?
C51 H51A 0.9700 . ?
C51 H51B 0.9700 . ?
C51 C52 1.47(3) . ?
C52 H52A 0.9600 . ?
C52 H52B 0.9600 . ?
C52 H52C 0.9600 . ?
C53 H53A 0.9700 . ?
C53 H53B 0.9700 . ?
C53 C54 1.522(17) . ?
C54 H54A 0.9700 . ?
C54 H54B 0.9700 . ?
C54 C55 1.501(18) . ?
C55 H55A 0.9700 . ?
C55 H55B 0.9700 . ?
C55 C56 1.517(18) . ?
C56 H56A 0.9600 . ?
C56 H56B 0.9600 . ?
C56 H56C 0.9600 . ?
C57 H57A 0.9700 . ?
C57 H57B 0.9700 . ?
C57 C58 1.51(2) . ?
C58 H58A 0.9700 . ?
C58 H58B 0.9700 . ?
C58 H58C 0.9700 . ?
C58 H58D 0.9700 . ?
C58 C59A 1.52(2) . ?
C58 C59B 1.53(2) . ?
C61 H61A 0.9700 . ?
C61 H61B 0.9700 . ?
C61 C62 1.50(2) . ?
C62 H62A 0.9700 . ?
C62 H62B 0.9700 . ?
C62 C63 1.51(2) . ?
C63 H63A 0.9700 . ?
C63 H63B 0.9700 . ?
C63 C64 1.31(3) . ?
C64 H64A 0.9600 . ?
C64 H64B 0.9600 . ?
C64 H64C 0.9600 . ?
C65 H65A 0.9700 . ?
C65 H65B 0.9700 . ?
C65 C66 1.522(16) . ?
C66 H66A 0.9700 . ?
C66 H66B 0.9700 . ?
C66 C67 1.488(17) . ?
C67 H67A 0.9700 . ?
C67 H67B 0.9700 . ?
C67 C68 1.490(18) . ?
C68 H68A 0.9600 . ?
C68 H68B 0.9600 . ?
C68 H68C 0.9600 . ?
C69 H69A 0.9700 . ?
C69 H69B 0.9700 . ?
C69 H69C 0.9700 . ?
C69 H69D 0.9700 . ?
C69 C70A 1.538(19) . ?
C69 C70B 1.56(2) . ?
C73 H73A 0.9700 . ?
C73 H73B 0.9700 . ?
C73 C74 1.498(16) . ?
C74 H74A 0.9700 . ?
C74 H74B 0.9700 . ?
C74 C75 1.468(18) . ?
C75 H75A 0.9700 . ?
C75 H75B 0.9700 . ?
C75 C76 1.497(19) . ?
C76 H76A 0.9600 . ?
C76 H76B 0.9600 . ?
C76 H76C 0.9600 . ?
C77 H77A 0.9700 . ?
C77 H77B 0.9700 . ?
C77 C78 1.516(15) . ?
C78 H78A 0.9700 . ?
C78 H78B 0.9700 . ?
C78 C79 1.533(17) . ?
C79 H79A 0.9700 . ?
C79 H79B 0.9700 . ?
C79 C80 1.48(2) . ?
C80 H80A 0.9600 . ?
C80 H80B 0.9600 . ?
C80 H80C 0.9600 . ?
C81 H81A 0.9700 . ?
C81 H81B 0.9700 . ?
C81 C82 1.53(2) . ?
C82 H82A 0.9700 . ?
C82 H82B 0.9700 . ?
C82 C83 1.47(2) . ?
C83 H83A 0.9700 . ?
C83 H83B 0.9700 . ?
C83 C84 1.51(2) . ?
C84 H84A 0.9600 . ?
C84 H84B 0.9600 . ?
C84 H84C 0.9600 . ?
C85 H85A 0.9700 . ?
C85 H85B 0.9700 . ?
C85 C86 1.539(17) . ?
C86 H86A 0.9700 . ?
C86 H86B 0.9700 . ?
C86 C87 1.476(17) . ?
C87 H87A 0.9700 . ?
C87 H87B 0.9700 . ?
C87 C88 1.488(17) . ?
C88 H88A 0.9600 . ?
C88 H88B 0.9600 . ?
C88 H88C 0.9600 . ?
C89 H89A 0.9700 . ?
C89 H89B 0.9700 . ?
C89 C90 1.52(2) . ?
C90 H90A 0.9700 . ?
C90 H90B 0.9700 . ?
C90 C91 1.50(2) . ?
C91 H91A 0.9700 . ?
C91 H91B 0.9700 . ?
C91 C92 1.53(2) . ?
C92 H92A 0.9600 . ?
C92 H92B 0.9600 . ?
C92 H92C 0.9600 . ?
C93 H93A 0.9700 . ?
C93 H93B 0.9700 . ?
C93 H93C 0.9700 . ?
C93 H93D 0.9700 . ?
C93 C94A 1.52(2) . ?
C93 C94B 1.53(3) . ?
C97 H97A 0.9700 . ?
C97 H97B 0.9700 . ?
C97 C98 1.509(18) . ?
C98 H98A 0.9700 . ?
C98 H98B 0.9700 . ?
C98 C99 1.525(19) . ?
C99 H99A 0.9700 . ?
C99 H99B 0.9700 . ?
C99 C100 1.46(2) . ?
C100 H10C 0.9600 . ?
C100 H10D 0.9600 . ?
C100 H10E 0.9600 . ?
C101 H10F 0.9700 . ?
C101 H10G 0.9700 . ?
C101 C102 1.498(19) . ?
C102 H10H 0.9700 . ?
C102 H10I 0.9700 . ?
C102 C103 1.52(2) . ?
C103 H10J 0.9700 . ?
C103 H10K 0.9700 . ?
C103 C104 1.45(2) . ?
C104 H10L 0.9600 . ?
C104 H10M 0.9600 . ?
C104 H10N 0.9600 . ?
C105 H10O 0.9700 . ?
C105 H10P 0.9700 . ?
C105 C106 1.519(18) . ?
C106 H10Q 0.9700 . ?
C106 H10R 0.9700 . ?
C106 C107 1.501(18) . ?
C107 H10S 0.9700 . ?
C107 H10T 0.9700 . ?
C107 C108 1.41(2) . ?
C108 H10U 0.9600 . ?
C108 H10V 0.9600 . ?
C108 H10W 0.9600 . ?
C109 H10X 0.9700 . ?
C109 H10Y 0.9700 . ?
C109 C110 1.519(17) . ?
C110 H11C 0.9700 . ?
C110 H11D 0.9700 . ?
C110 C111 1.510(17) . ?
C111 H11E 0.9700 . ?
C111 H11F 0.9700 . ?
C111 C112 1.502(18) . ?
C112 H11G 0.9600 . ?
C112 H11H 0.9600 . ?
C112 H11I 0.9600 . ?
C113 C114 1.38(2) . ?
C114 H11S 0.9600 . ?
C114 H11T 0.9600 . ?
C114 H11U 0.9600 . ?
C115 C116 1.44(3) . ?
C116 H11P 0.9600 . ?
C116 H11Q 0.9600 . ?
C116 H11R 0.9600 . ?
C118 H11J 0.9600 . ?
C118 H11K 0.9600 . ?
C118 H11L 0.9600 . ?
C118 C117 1.500(18) . ?
C118 N10B 1.083(15) . ?
C118 C119 1.541(14) . ?
W11A O35A 1.688(11) . ?
W11A O36A 1.874(11) . ?
W11A O37A 1.941(10) . ?
W11A O38A 1.886(11) . ?
W11A O44A 1.918(17) 3_776 ?
W12A O36A 1.973(10) . ?
W12A O39A 1.711(11) . ?
W12A O41A 1.927(11) . ?
W12A O42A 1.931(12) . ?
W12A O44A 1.902(11) . ?
W13A O37A 1.889(11) . ?
W13A O38A 1.960(15) 3_776 ?
W13A O40A 1.687(12) . ?
W13A O41A 1.902(12) . ?
W13A O42A 1.904(18) 3_776 ?
N10A C117 1.078(15) . ?
C59A H59A 0.9700 . ?
C59A H59B 0.9700 . ?
C59A C60A 1.45(4) . ?
C60A H60A 0.9600 . ?
C60A H60B 0.9600 . ?
C60A H60C 0.9600 . ?
C70A H70A 0.9700 . ?
C70A H70B 0.9700 . ?
C70A C71A 1.54(2) . ?
C71A H71A 0.9700 . ?
C71A H71B 0.9700 . ?
C71A C72A 1.47(3) . ?
C72A H72A 0.9600 . ?
C72A H72B 0.9600 . ?
C72A H72C 0.9600 . ?
C94A H94A 0.9700 . ?
C94A H94B 0.9700 . ?
C94A C95A 1.59(3) . ?
C95A H95A 0.9700 . ?
C95A H95B 0.9700 . ?
C95A C96A 1.34(4) . ?
C96A H96A 0.9600 . ?
C96A H96B 0.9600 . ?
C96A H96C 0.9600 . ?
W11B W12B 3.220(8) . ?
W11B W13B 3.221(9) 3_776 ?
W11B O35B 1.696(14) . ?
W11B O36B 1.857(15) . ?
W11B O37B 1.928(14) . ?
W11B O38B 1.894(15) . ?
W11B O44B 2.00(3) 3_776 ?
W12B W13B 3.227(9) . ?
W12B O36B 1.950(14) . ?
W12B O39B 1.717(14) . ?
W12B O41B 1.923(14) . ?
W12B O42B 1.927(15) . ?
W12B O44B 1.907(15) . ?
W13B O37B 1.907(14) . ?
W13B O38B 1.89(3) 3_776 ?
W13B O40B 1.701(15) . ?
W13B O41B 1.887(15) . ?
W13B O42B 1.95(3) 3_776 ?
C59B H59C 0.9700 . ?
C59B H59D 0.9700 . ?
C59B C60B 1.46(4) . ?
C60B H60D 0.9600 . ?
C60B H60E 0.9600 . ?
C60B H60F 0.9600 . ?
C70B H70C 0.9700 . ?
C70B H70D 0.9700 . ?
C70B C71B 1.54(2) . ?
C71B H71C 0.9700 . ?
C71B H71D 0.9700 . ?
C71B C72B 1.46(3) . ?
C72B H72D 0.9600 . ?
C72B H72E 0.9600 . ?
C72B H72F 0.9600 . ?
C94B H94C 0.9700 . ?
C94B H94D 0.9700 . ?
C94B C95B 1.59(3) . ?
C95B H95C 0.9700 . ?
C95B H95D 0.9700 . ?
C95B C96B 1.33(4) . ?
C96B H96D 0.9600 . ?
C96B H96E 0.9600 . ?
C96B H96F 0.9600 . ?
C119 H11M 0.9600 . ?
C119 H11N 0.9600 . ?
C119 H11O 0.9600 . ?

loop_
_geom_torsion_atom_site_label_1
_geom_torsion_atom_site_label_2
_geom_torsion_atom_site_label_3
_geom_torsion_atom_site_label_4
_geom_torsion
_geom_torsion_site_symmetry_1
_geom_torsion_site_symmetry_2
_geom_torsion_site_symmetry_3
_geom_torsion_site_symmetry_4
_geom_torsion_publ_flag
O1 W1 O4 W4 -179.7(4) . . . . ?
O2 W1 O4 W4 -2.0(9) . . . . ?
O2 W2 O15 W6 -75.4(9) . . . . ?
O2 W2 O15 W7 72.8(9) . . . . ?
O3 W1 O4 W4 76.5(4) . . . . ?
O3 W3 O16 W7 -44.5(14) . . . . ?
O5 W1 O4 W4 -77.6(4) . . . . ?
O6 W2 O15 W6 104.9(5) . . . . ?
O6 W2 O15 W7 -106.9(5) . . . . ?
O7 W3 O16 W7 120.7(7) . . . . ?
O10 W2 O15 W6 2.5(5) . . . . ?
O10 W2 O15 W7 150.7(5) . . . . ?
O11 W2 O15 W6 -152.7(5) . . . . ?
O11 W2 O15 W7 -4.5(5) . . . . ?
O11 W3 O16 W7 17.8(7) . . . . ?
O12 W3 O16 W7 -136.2(7) . . . . ?
O14 W1 O4 W4 -0.8(3) . . . . ?
O14 W2 O15 W6 -74.5(5) . . . . ?
O14 W2 O15 W7 73.7(5) . . . . ?
O14 W3 O16 W7 -60.8(7) . . . . ?
O43 W11A O36A W12A -1.5(7) . . . . ?
O43 W11A O38A W13A 0.8(10) . . . 3_776 ?
O43 W13A O37A W11A 0.3(8) . . . . ?
O43 W11B O36B W12B -2.4(11) . . . . ?
O43 W11B O38B W13B 0.3(17) . . . 3_776 ?
O43 W13B O41B W12B 1.1(13) . . . . ?
N1 C1 C2 C3 -175.0(12) . . . . ?
N1 C5 C6 C7 176.6(14) . . . . ?
N1 C9 C10 C11 -179.5(14) . . . . ?
N1 C13 C14 C15 175.8(14) . . . . ?
N2 C17 C18 C19 -175.8(12) . . . . ?
N2 C21 C22 C23 164.4(12) . . . . ?
N2 C25 C26 C27 157.5(11) . . . . ?
N2 C29 C30 C31 -171.4(14) . . . . ?
N3 C33 C34 C35 -175.4(12) . . . . ?
N3 C37 C38 C39 166.7(12) . . . . ?
N3 C41 C42 C43 168.3(15) . . . . ?
N3 C45 C46 C47 171.9(14) . . . . ?
N4 C49 C50 C51 169.4(14) . . . . ?
N4 C53 C54 C55 -172.4(11) . . . . ?
N4 C57 C58 C59A -175(3) . . . . ?
N4 C57 C58 C59B -178(3) . . . . ?
N4 C61 C62 C63 -175.9(18) . . . . ?
N5 C65 C66 C67 175.1(11) . . . . ?
N5 C69 C70A C71A 177.8(17) . . . . ?
N5 C69 C70B C71B -172(2) . . . . ?
N5 C73 C74 C75 171.8(13) . . . . ?
N5 C77 C78 C79 -177.2(11) . . . . ?
N6 C81 C82 C83 -177.1(12) . . . . ?
N6 C85 C86 C87 -176.6(14) . . . . ?
N6 C89 C90 C91 -175.5(13) . . . . ?
N6 C93 C94A C95A -174(3) . . . . ?
N6 C93 C94B C95B -179(3) . . . . ?
N7 C97 C98 C99 -171.7(13) . . . . ?
N7 C101 C102 C103 -177.9(12) . . . . ?
N7 C105 C106 C107 174.5(13) . . . . ?
N7 C109 C110 C111 -174.7(11) . . . . ?
C1 N1 C5 C6 57.3(16) . . . . ?
C1 N1 C9 C10 173.8(13) . . . . ?
C1 N1 C13 C14 -63.3(16) . . . . ?
C1 C2 C3 C4 -170.4(14) . . . . ?
C5 N1 C1 C2 56.6(15) . . . . ?
C5 N1 C9 C10 -63.5(17) . . . . ?
C5 N1 C13 C14 175.9(13) . . . . ?
C5 C6 C7 C8 -166.2(18) . . . . ?
C9 N1 C1 C2 179.2(12) . . . . ?
C9 N1 C5 C6 -62.5(17) . . . . ?
C9 N1 C13 C14 54.9(17) . . . . ?
C9 C10 C11 C12 174.2(16) . . . . ?
C13 N1 C1 C2 -60.2(15) . . . . ?
C13 N1 C5 C6 177.1(13) . . . . ?
C13 N1 C9 C10 53.6(17) . . . . ?
C13 C14 C15 C16 65(2) . . . . ?
C17 N2 C21 C22 53.6(16) . . . . ?
C17 N2 C25 C26 176.6(11) . . . . ?
C17 N2 C29 C30 -57.4(18) . . . . ?
C17 C18 C19 C20 178.4(14) . . . . ?
C21 N2 C17 C18 57.0(16) . . . . ?
C21 N2 C25 C26 -61.5(15) . . . . ?
C21 N2 C29 C30 180.0(14) . . . . ?
C21 C22 C23 C24 -71(2) . . . . ?
C25 N2 C17 C18 178.6(11) . . . . ?
C25 N2 C21 C22 -65.1(15) . . . . ?
C25 N2 C29 C30 60.8(17) . . . . ?
C25 C26 C27 C28 170.7(13) . . . . ?
C29 N2 C17 C18 -61.9(16) . . . . ?
C29 N2 C21 C22 177.3(12) . . . . ?
C29 N2 C25 C26 54.0(15) . . . . ?
C29 C30 C31 C32 82(3) . . . . ?
C33 N3 C37 C38 -59.0(15) . . . . ?
C33 N3 C41 C42 -178.5(14) . . . . ?
C33 N3 C45 C46 57.9(16) . . . . ?
C33 C34 C35 C36 -177.1(15) . . . . ?
C37 N3 C33 C34 -55.3(15) . . . . ?
C37 N3 C41 C42 60.9(17) . . . . ?
C37 N3 C45 C46 177.7(14) . . . . ?
C37 C38 C39 C40 -177.3(15) . . . . ?
C41 N3 C33 C34 -176.6(12) . . . . ?
C41 N3 C37 C38 59.4(15) . . . . ?
C41 N3 C45 C46 -60.9(17) . . . . ?
C41 C42 C43 C44 179.6(18) . . . . ?
C45 N3 C33 C34 61.7(15) . . . . ?
C45 N3 C37 C38 -179.3(12) . . . . ?
C45 N3 C41 C42 -57.0(18) . . . . ?
C45 C46 C47 C48 58(2) . . . . ?
C49 N4 C53 C54 60.7(15) . . . . ?
C49 N4 C57 C58 178.1(13) . . . . ?
C49 N4 C61 C62 -64.2(19) . . . . ?
C49 C50 C51 C52 63(2) . . . . ?
C53 N4 C49 C50 48.9(16) . . . . ?
C53 N4 C57 C58 -60.6(16) . . . . ?
C53 N4 C61 C62 176.2(16) . . . . ?
C53 C54 C55 C56 -68.9(16) . . . . ?
C57 N4 C49 C50 170.6(13) . . . . ?
C57 N4 C53 C54 -58.6(15) . . . . ?
C57 N4 C61 C62 55(2) . . . . ?
C57 C58 C59A C60A 178(3) . . . . ?
C57 C58 C59B C60B -45(7) . . . . ?
C61 N4 C49 C50 -67.2(16) . . . . ?
C61 N4 C53 C54 -179.5(13) . . . . ?
C61 N4 C57 C58 56.3(17) . . . . ?
C61 C62 C63 C64 165(3) . . . . ?
C65 N5 C69 C70A -72.0(16) . . . . ?
C65 N5 C69 C70B -37.3(19) . . . . ?
C65 N5 C73 C74 179.3(11) . . . . ?
C65 N5 C77 C78 61.6(13) . . . . ?
C65 C66 C67 C68 178.5(12) . . . . ?
C69 N5 C65 C66 -61.5(13) . . . . ?
C69 N5 C73 C74 59.0(14) . . . . ?
C69 N5 C77 C78 -178.5(11) . . . . ?
C69 C70A C71A C72A -179(2) . . . . ?
C69 C70B C71B C72B 72(5) . . . . ?
C73 N5 C65 C66 177.0(10) . . . . ?
C73 N5 C69 C70A 46.1(17) . . . . ?
C73 N5 C69 C70B 80.8(19) . . . . ?
C73 N5 C77 C78 -56.3(13) . . . . ?
C73 C74 C75 C76 -177.7(15) . . . . ?
C77 N5 C65 C66 56.3(13) . . . . ?
C77 N5 C69 C70A 167.8(14) . . . . ?
C77 N5 C69 C70B -157.5(17) . . . . ?
C77 N5 C73 C74 -60.2(14) . . . . ?
C77 C78 C79 C80 -66.7(17) . . . . ?
C81 N6 C85 C86 55.3(16) . . . . ?
C81 N6 C89 C90 178.9(11) . . . . ?
C81 N6 C93 C94A -56(3) . . . . ?
C81 N6 C93 C94B -74(4) . . . . ?
C81 C82 C83 C84 -179.7(13) . . . . ?
C85 N6 C81 C82 56.1(14) . . . . ?
C85 N6 C89 C90 -59.3(15) . . . . ?
C85 N6 C93 C94A -177(3) . . . . ?
C85 N6 C93 C94B 165(4) . . . . ?
C85 C86 C87 C88 -177.4(14) . . . . ?
C89 N6 C81 C82 177.2(11) . . . . ?
C89 N6 C85 C86 -65.1(16) . . . . ?
C89 N6 C93 C94A 64(3) . . . . ?
C89 N6 C93 C94B 46(4) . . . . ?
C89 C90 C91 C92 178.0(14) . . . . ?
C93 N6 C81 C82 -61.1(15) . . . . ?
C93 N6 C85 C86 175.0(14) . . . . ?
C93 N6 C89 C90 57.6(15) . . . . ?
C93 C94A C95A C96A 161(5) . . . . ?
C93 C94B C95B C96B -60(6) . . . . ?
C97 N7 C101 C102 -57.6(15) . . . . ?
C97 N7 C105 C106 177.2(12) . . . . ?
C97 N7 C109 C110 57.2(14) . . . . ?
C97 C98 C99 C100 177.6(16) . . . . ?
C101 N7 C97 C98 -61.3(16) . . . . ?
C101 N7 C105 C106 57.3(15) . . . . ?
C101 N7 C109 C110 177.5(11) . . . . ?
C101 C102 C103 C104 -176.1(16) . . . . ?
C105 N7 C97 C98 177.3(13) . . . . ?
C105 N7 C101 C102 59.2(15) . . . . ?
C105 N7 C109 C110 -59.9(14) . . . . ?
C105 C106 C107 C108 -172.2(19) . . . . ?
C109 N7 C97 C98 56.4(16) . . . . ?
C109 N7 C101 C102 -179.0(12) . . . . ?
C109 N7 C105 C106 -61.4(15) . . . . ?
C109 C110 C111 C112 176.0(12) . . . . ?
O35A W11A O36A W12A -178.2(9) . . . . ?
O35A W11A O38A W13A 179.3(11) . . . 3_776 ?
O36A W11A O38A W13A -75.8(12) . . . 3_776 ?
O37A W11A O36A W12A -77.2(8) . . . . ?
O37A W11A O38A W13A 3(3) . . . 3_776 ?
O38A W11A O36A W12A 75.9(9) . . . . ?
O38A W13A O37A W11A -1(3) 3_776 . . . ?
O40A W13A O37A W11A -179.0(12) . . . . ?
O41A W13A O37A W11A -76.1(10) . . . . ?
O42A W13A O37A W11A 76.5(10) 3_776 . . . ?
O44A W11A O36A W12A -5(3) 3_776 . . . ?
O44A W11A O38A W13A 77.6(12) 3_776 . . 3_776 ?
W11B W13B O41B W12B -45.0(14) 3_776 . . . ?
W12B W11B O38B W13B -46.4(19) . . . 3_776 ?
W13B W11B O36B W12B 42.9(12) 3_776 . . . ?
O35B W11B O36B W12B 178.3(14) . . . . ?
O35B W11B O38B W13B 179(2) . . . 3_776 ?
O36B W11B O38B W13B -78(2) . . . 3_776 ?
O37B W11B O36B W12B -78.0(13) . . . . ?
O37B W11B O38B W13B 6(4) . . . 3_776 ?
O37B W13B O41B W12B 77.9(15) . . . . ?
O38B W11B O36B W12B 73.8(14) . . . . ?
O38B W13B O41B W12B -76.1(15) 3_776 . . . ?
O40B W13B O41B W12B 179.2(17) . . . . ?
O42B W13B O41B W12B -1(5) 3_776 . . . ?
O44B W11B O36B W12B -9(4) 3_776 . . . ?
O44B W11B O38B W13B 76(2) 3_776 . . 3_776 ?

loop_
_exptl_oxdiff_crystal_face_indexfrac_h
_exptl_oxdiff_crystal_face_indexfrac_k
_exptl_oxdiff_crystal_face_indexfrac_l
_exptl_oxdiff_crystal_face_x
_exptl_oxdiff_crystal_face_y
_exptl_oxdiff_crystal_face_z
-0.0000 0.0000 -1.0001 0.0187 0.0078 -0.0148
0.0000 -0.0000 1.0001 -0.0187 -0.0078 0.0148
1.0001 -0.0000 0.0000 -0.0062 0.0208 0.0035
-1.0001 0.0000 -0.0000 0.0062 -0.0208 -0.0035
-0.0000 -1.0000 -1.0000 0.0434 0.0097 0.0172
0.0000 1.0000 1.0000 -0.0434 -0.0097 -0.0172
0.0000 -1.0000 1.0001 0.0060 -0.0058 0.0469
-0.0000 1.0000 -1.0001 -0.0060 0.0058 -0.0469
